data_7720632
loop_
_publ_author_name
'V V, Titkov'
'E V, Latipov'
'O V, Baryshnikova'
'F D, Fedyunin'
'D V, Deyneko'
'B I, Lazoryak'

_publ_section_title
;
 Influence of anionic substitutions on the nonlinear optical and
 luminescent properties of
 Ca<sub>9.75</sub>Eu<sub>0.5</sub>(VO<sub>4</sub>)<sub>7</sub>.
;
_journal_issue 14
_journal_name_full 'Dalton transactions (Cambridge, England : 2003)'
_journal_page_first 5689
_journal_page_last 5699
_journal_paper_doi 10.1039/d5dt02750k
_journal_volume 55
_journal_year 2026
_chemical_formula_analytical Ca9.862Eu0.459V6.9Te0.1O28
_chemical_formula_iupac Ca9.862Eu0.459V6.9Te0.1O28
_chemical_formula_moiety 'Ca9.862 Eu0.459 O28 Te0.1 V6.9'
_chemical_formula_structural Ca9.862Eu0.459V6.9Te0.1O28
_chemical_formula_sum 'Ca9.862 Eu0.459 O28 Te0.1 V6.9'
_chemical_formula_weight 1277.2
_chemical_name_common Ca9.862Eu0.459V6.9Te0.1O28
_space_group_IT_number 161
_space_group_name_Hall 'R 3 -2"c'
_space_group_name_H-M_alt 'R 3 c :H'
_symmetry_cell_setting trigonal
_symmetry_Int_Tables_number 161
_symmetry_space_group_name_Hall 'R 3 -2"c'
_symmetry_space_group_name_H-M 'R 3 c :H'
_audit_update_record
;
2026-02-16 deposited with the CCDC.	2026-03-09 downloaded from the CCDC.
;
_cell_angle_alpha 90
_cell_angle_beta 90
_cell_angle_gamma 120
_cell_formula_units_Z 6
_cell_length_a 10.8402(2)
_cell_length_b 10.8402(2)
_cell_length_c 38.0398(9)
_cell_measurement_temperature 293
_cell_volume 3871.18(14)
_diffrn_ambient_temperature 293
_diffrn_measurement_device_type 'RIGAKU Ultima III'
_diffrn_radiation_probe x-ray
_diffrn_radiation_type 'Cu K\a'
_diffrn_radiation_wavelength 1.54187
_diffrn_source 'X-ray tube'
_diffrn_source_type 'X-Ray Generator'
_exptl_absorpt_coefficient_mu 47.078
_exptl_crystal_density_diffrn 3.2872
_exptl_crystal_F_000 3684
_pd_instr_location ' ?'
_pd_meas_2theta_range_inc 0.02
_pd_meas_2theta_range_max 99.975
_pd_meas_2theta_range_min 7.000
_pd_meas_number_of_points 4545
_pd_proc_2theta_range_inc 0.02
_pd_proc_2theta_range_max 99.975
_pd_proc_2theta_range_min 7
_pd_proc_ls_background_function '36 Legendre polynoms'
_pd_proc_ls_pref_orient_corr none
_pd_proc_ls_profile_function Pseudo-Voigt
_pd_proc_ls_prof_R_factor 0.0212
_pd_proc_ls_prof_wR_expected 0.0140
_pd_proc_ls_prof_wR_factor 0.0318
_refine_diff_density_max 1.36
_refine_diff_density_min -1.16
_refine_ls_goodness_of_fit_all 2.28
_refine_ls_number_constraints 14
_refine_ls_number_parameters 89
_refine_ls_number_restraints 8
_refine_ls_R_factor_all 0.0638
_refine_ls_R_factor_gt 0.0621
_refine_ls_shift/su_max 0.0377
_refine_ls_shift/su_mean 0.0042
_refine_ls_weighting_scheme sigma
_refine_ls_wR_factor_all 0.0643
_refine_ls_wR_factor_gt 0.0641
_cod_data_source_file d5dt02750k2.cif
_cod_data_source_block I_CCDC2
_cod_depositor_comments
;
The following automatic conversions were performed:

data item '_diffrn_radiation_probe' value 'X-ray' was changed to
'x-ray' in accordance with the
/home/data/users/saulius/crontab/automatic-downloads/rss-feeds/RSC/lib/dictionaries/cif_core.dic
dictionary named 'cif_core.dic' version 2.4.2 last updated on
2011-04-26.

Automatic conversion script
Id: cif_fix_values 8170 2020-07-09 18:12:32Z antanas 

 Adding full bibliography for 7720630--7720635.cif.
;
_cod_original_cell_volume 3871.17(14)
_cod_original_sg_symbol_Hall 'R 3;-2"c'
_cod_original_sg_symbol_H-M 'R 3 c'
_cod_database_code 7720632

loop_
_space_group_symop_id
_space_group_symop_operation_xyz
1 x,y,z
2 -y,x-y,z
3 -x+y,-x,z
4 -y,-x,z+1/2
5 -x+y,y,z+1/2
6 x,x-y,z+1/2
7 x+2/3,y+1/3,z+1/3
8 -y+2/3,x-y+1/3,z+1/3
9 -x+y+2/3,-x+1/3,z+1/3
10 -y+2/3,-x+1/3,z+5/6
11 -x+y+2/3,y+1/3,z+5/6
12 x+2/3,x-y+1/3,z+5/6
13 x+1/3,y+2/3,z+2/3
14 -y+1/3,x-y+2/3,z+2/3
15 -x+y+1/3,-x+2/3,z+2/3
16 -y+1/3,-x+2/3,z+1/6
17 -x+y+1/3,y+2/3,z+1/6
18 x+1/3,x-y+2/3,z+1/6

loop_
_atom_site_label
_atom_site_type_symbol
_atom_site_fract_x
_atom_site_fract_y
_atom_site_fract_z
_atom_site_adp_type
_atom_site_U_iso_or_equiv
_atom_site_site_symmetry_multiplicity
_atom_site_occupancy
_atom_site_calc_flag
_atom_site_refinement_flags
_atom_site_disorder_assembly
_atom_site_disorder_group
Ca1 Ca -0.5337(11) -0.0504(8) 0.09736(17) Uiso 0.0027 18 0.889 d . . .
Eu1 Eu -0.5337(11) -0.0504(8) 0.09736(17) Uiso 0.0027 18 0.111 d . . .
Ca2 Ca -0.1204(13) 0.1518(13) 0.0674(2) Uiso 0.0111 18 0.9777 d . . .
Eu2 Eu -0.1204(13) 0.1518(13) 0.0674(2) Uiso 0.0111 18 0.0223 d . . .
Ca3 Ca -0.4429(9) 0.0648(8) 0.00697(19) Uiso 0.014 18 0.9803 d . . .
Eu3 Eu -0.4429(9) 0.0648(8) 0.00697(19) Uiso 0.014 18 0.0196 d . . .
Ca4 Ca -0.666667 -0.333333 -0.0299(15) Uiso 0.0048 6 0.3205 d . . .
Ca5 Ca 0 0 0.0000(5) Uiso 0.0072 6 1 d . . .
V1 V -0.666667 -0.333333 -0.1036(3) Uiso 0.011 6 0.95 d . . .
Te1 Te -0.666667 -0.333333 -0.1036(3) Uiso 0.011 6 0.05 d . . .
V2 V -0.3199(12) -0.1358(10) 0.1317(2) Uiso 0.014 18 1 d . . .
V3 V -0.3496(8) -0.1729(13) 0.0297(2) Uiso 0.0051 18 0.9833 d . . .
Te3 Te -0.3496(8) -0.1729(13) 0.0297(2) Uiso 0.0051 18 0.0167 d . . .
O11 O -0.666667 -0.333333 -0.1546(10) Uiso 0.0022 6 1 d . . .
O12 O -0.486(2) 0.187(3) 0.0807(9) Uiso 0.0124 18 1 d . . .
O21 O -0.242(3) -0.231(3) 0.1111(8) Uiso 0.006 18 1 d . . .
O22 O -0.305(2) -0.149(3) 0.1761(5) Uiso 0.0042 18 1 d . . .
O23 O -0.255(3) 0.043(2) 0.1171(8) Uiso 0.001 18 1 d . . .
O24 O -0.504(2) -0.257(3) 0.1240(7) Uiso 0.0001 18 1 d . . .
O31 O -0.465(3) -0.352(2) 0.0369(8) Uiso 0.022 18 1 d . . .
O32 O -0.177(2) -0.086(4) 0.0424(6) Uiso 0.0022 18 1 d . . .
O34 O -0.403(4) -0.050(3) 0.0508(7) Uiso 0.006 18 1 d . . .
O33 O -0.428(2) -0.262(2) -0.0130(5) Uiso 0.003 18 1 d . . .

loop_
_atom_site_aniso_label
_atom_site_aniso_type_symbol
_atom_site_aniso_U_11
_atom_site_aniso_U_22
_atom_site_aniso_U_33
_atom_site_aniso_U_12
_atom_site_aniso_U_13
_atom_site_aniso_U_23
? ? ? ? ? ? ? ?

loop_
_atom_type_symbol
_atom_type_scat_dispersion_real
_atom_type_scat_dispersion_imag
_atom_type_scat_source
Ca 0.3641 1.2855 'International Tables Vol C tables 4.2.6.8 and 6.1.1.1'
Eu -8.9294 11.1857 'International Tables Vol C tables 4.2.6.8 and 6.1.1.1'
O 0.0492 0.0322 'International Tables Vol C tables 4.2.6.8 and 6.1.1.1'
Te -0.1759 6.3531 'International Tables Vol C tables 4.2.6.8 and 6.1.1.1'
V 0.0687 2.1097 'International Tables Vol C tables 4.2.6.8 and 6.1.1.1'

loop_
_exptl_crystal_face_index_h
_exptl_crystal_face_index_k
_exptl_crystal_face_index_l
_exptl_crystal_face_perp_dist
? ? ? ?

loop_
_geom_angle_atom_site_label_1
_geom_angle_atom_site_label_2
_geom_angle_atom_site_label_3
_geom_angle_site_symmetry_1
_geom_angle_site_symmetry_2
_geom_angle_site_symmetry_3
_geom_angle
_geom_angle_publ_flag
Eu1 Ca1 V2 . . . 0 ?
Eu1 Ca1 O12 . . . 0 ?
Eu1 Ca1 O21 . . 2_455 0 ?
Eu1 Ca1 O23 . . . 0 ?
Eu1 Ca1 O24 . . . 0 ?
Eu1 Ca1 O24 . . 2_455 0 ?
Eu1 Ca1 O31 . . 2_455 0 ?
Eu1 Ca1 O34 . . . 0 ?
Eu1 Ca1 O33 . . 16_445 0 ?
V2 Ca1 O12 . . . 127.9(7) ?
V2 Ca1 O21 . . 2_455 144.1(7) ?
V2 Ca1 O23 . . . 34.1(5) ?
V2 Ca1 O24 . . . 34.2(5) ?
V2 Ca1 O24 . . 2_455 94.0(11) ?
V2 Ca1 O31 . . 2_455 128.7(10) ?
V2 Ca1 O34 . . . 77.2(11) ?
V2 Ca1 O33 . . 16_445 65.7(7) ?
O12 Ca1 O21 . . 2_455 67.9(10) ?
O12 Ca1 O23 . . . 94.0(8) ?
O12 Ca1 O24 . . . 161.8(8) ?
O12 Ca1 O24 . . 2_455 130.4(14) ?
O12 Ca1 O31 . . 2_455 82.1(12) ?
O12 Ca1 O34 . . . 89.4(12) ?
O12 Ca1 O33 . . 16_445 79.1(10) ?
O21 Ca1 O23 2_455 . . 142.8(9) ?
O21 Ca1 O24 2_455 . . 124.0(9) ?
O21 Ca1 O24 2_455 . 2_455 62.5(14) ?
O21 Ca1 O31 2_455 . 2_455 81.3(10) ?
O21 Ca1 O34 2_455 . . 138.6(12) ?
O21 Ca1 O33 2_455 . 16_445 90.7(9) ?
O23 Ca1 O24 . . . 68.3(7) ?
O23 Ca1 O24 . . 2_455 125.3(12) ?
O23 Ca1 O31 . . 2_455 129.9(10) ?
O23 Ca1 O34 . . . 69.2(11) ?
O23 Ca1 O33 . . 16_445 53.1(9) ?
O24 Ca1 O24 . . 2_455 63.0(13) ?
O24 Ca1 O31 . . 2_455 112.0(11) ?
O24 Ca1 O34 . . . 87.9(12) ?
O24 Ca1 O33 . . 16_445 86.5(9) ?
O24 Ca1 O31 2_455 . 2_455 91.5(9) ?
O24 Ca1 O34 2_455 . . 129.6(12) ?
O24 Ca1 O33 2_455 . 16_445 99.9(8) ?
O31 Ca1 O34 2_455 . . 60.9(11) ?
O31 Ca1 O33 2_455 . 16_445 161.2(11) ?
O34 Ca1 O33 . . 16_445 119.6(10) ?
Ca1 Eu1 V2 . . . 0 ?
Ca1 Eu1 O12 . . . 0 ?
Ca1 Eu1 O21 . . 2_455 0 ?
Ca1 Eu1 O23 . . . 0 ?
Ca1 Eu1 O24 . . . 0 ?
Ca1 Eu1 O24 . . 2_455 0 ?
Ca1 Eu1 O31 . . 2_455 0 ?
Ca1 Eu1 O34 . . . 0 ?
Ca1 Eu1 O33 . . 16_445 0 ?
V2 Eu1 O12 . . . 127.9(7) ?
V2 Eu1 O21 . . 2_455 144.1(7) ?
V2 Eu1 O23 . . . 34.1(5) ?
V2 Eu1 O24 . . . 34.2(5) ?
V2 Eu1 O24 . . 2_455 94.0(11) ?
V2 Eu1 O31 . . 2_455 128.7(10) ?
V2 Eu1 O34 . . . 77.2(11) ?
V2 Eu1 O33 . . 16_445 65.7(7) ?
O12 Eu1 O21 . . 2_455 67.9(10) ?
O12 Eu1 O23 . . . 94.0(8) ?
O12 Eu1 O24 . . . 161.8(8) ?
O12 Eu1 O24 . . 2_455 130.4(14) ?
O12 Eu1 O31 . . 2_455 82.1(12) ?
O12 Eu1 O34 . . . 89.4(12) ?
O12 Eu1 O33 . . 16_445 79.1(10) ?
O21 Eu1 O23 2_455 . . 142.8(9) ?
O21 Eu1 O24 2_455 . . 124.0(9) ?
O21 Eu1 O24 2_455 . 2_455 62.5(14) ?
O21 Eu1 O31 2_455 . 2_455 81.3(10) ?
O21 Eu1 O34 2_455 . . 138.6(12) ?
O21 Eu1 O33 2_455 . 16_445 90.7(9) ?
O23 Eu1 O24 . . . 68.3(7) ?
O23 Eu1 O24 . . 2_455 125.3(12) ?
O23 Eu1 O31 . . 2_455 129.9(10) ?
O23 Eu1 O34 . . . 69.2(11) ?
O23 Eu1 O33 . . 16_445 53.1(9) ?
O24 Eu1 O24 . . 2_455 63.0(13) ?
O24 Eu1 O31 . . 2_455 112.0(11) ?
O24 Eu1 O34 . . . 87.9(12) ?
O24 Eu1 O33 . . 16_445 86.5(9) ?
O24 Eu1 O31 2_455 . 2_455 91.5(9) ?
O24 Eu1 O34 2_455 . . 129.6(12) ?
O24 Eu1 O33 2_455 . 16_445 99.9(8) ?
O31 Eu1 O34 2_455 . . 60.9(11) ?
O31 Eu1 O33 2_455 . 16_445 161.2(11) ?
O34 Eu1 O33 . . 16_445 119.6(10) ?
Eu2 Ca2 V3 . . 3_555 0 ?
Eu2 Ca2 Te3 . . 3_555 0 ?
Eu2 Ca2 O12 . . 2_565 0 ?
Eu2 Ca2 O21 . . 3_555 0 ?
Eu2 Ca2 O22 . . 11_454 0 ?
Eu2 Ca2 O23 . . . 0 ?
Eu2 Ca2 O31 . . 3_555 0 ?
Eu2 Ca2 O32 . . . 0 ?
Eu2 Ca2 O32 . . 3_555 0 ?
Eu2 Ca2 O34 . . . 0 ?
V3 Ca2 Te3 3_555 . 3_555 0 ?
V3 Ca2 O12 3_555 . 2_565 99.5(7) ?
V3 Ca2 O21 3_555 . 3_555 79.4(9) ?
V3 Ca2 O22 3_555 . 11_454 74.4(9) ?
V3 Ca2 O23 3_555 . . 151.4(9) ?
V3 Ca2 O31 3_555 . 3_555 31.0(8) ?
V3 Ca2 O32 3_555 . . 99.5(7) ?
V3 Ca2 O32 3_555 . 3_555 31.4(6) ?
V3 Ca2 O34 3_555 . . 140.1(7) ?
Te3 Ca2 O12 3_555 . 2_565 99.5(7) ?
Te3 Ca2 O21 3_555 . 3_555 79.4(9) ?
Te3 Ca2 O22 3_555 . 11_454 74.4(9) ?
Te3 Ca2 O23 3_555 . . 151.4(9) ?
Te3 Ca2 O31 3_555 . 3_555 31.0(8) ?
Te3 Ca2 O32 3_555 . . 99.5(7) ?
Te3 Ca2 O32 3_555 . 3_555 31.4(6) ?
Te3 Ca2 O34 3_555 . . 140.1(7) ?
O12 Ca2 O21 2_565 . 3_555 82.4(15) ?
O12 Ca2 O22 2_565 . 11_454 82.8(14) ?
O12 Ca2 O23 2_565 . . 82.6(12) ?
O12 Ca2 O31 2_565 . 3_555 68.6(10) ?
O12 Ca2 O32 2_565 . . 151.1(10) ?
O12 Ca2 O32 2_565 . 3_555 130.6(9) ?
O12 Ca2 O34 2_565 . . 91.1(11) ?
O21 Ca2 O22 3_555 . 11_454 147.3(11) ?
O21 Ca2 O23 3_555 . . 72.6(11) ?
O21 Ca2 O31 3_555 . 3_555 78.6(9) ?
O21 Ca2 O32 3_555 . . 122.5(14) ?
O21 Ca2 O32 3_555 . 3_555 82.4(14) ?
O21 Ca2 O34 3_555 . . 140.3(11) ?
O22 Ca2 O23 11_454 . . 133.7(13) ?
O22 Ca2 O31 11_454 . 3_555 68.9(9) ?
O22 Ca2 O32 11_454 . . 81.5(11) ?
O22 Ca2 O32 11_454 . 3_555 85.3(13) ?
O22 Ca2 O34 11_454 . . 68.9(9) ?
O23 Ca2 O31 . . 3_555 141.5(9) ?
O23 Ca2 O32 . . . 90.9(9) ?
O23 Ca2 O32 . . 3_555 135.4(13) ?
O23 Ca2 O34 . . . 67.8(9) ?
O31 Ca2 O32 3_555 . . 126.5(9) ?
O31 Ca2 O32 3_555 . 3_555 62.4(9) ?
O31 Ca2 O34 3_555 . . 134.9(10) ?
O32 Ca2 O32 . . 3_555 72.0(8) ?
O32 Ca2 O34 . . . 60.6(10) ?
O32 Ca2 O34 3_555 . . 128.1(10) ?
Ca2 Eu2 V3 . . 3_555 0 ?
Ca2 Eu2 Te3 . . 3_555 0 ?
Ca2 Eu2 O12 . . 2_565 0 ?
Ca2 Eu2 O21 . . 3_555 0 ?
Ca2 Eu2 O22 . . 11_454 0 ?
Ca2 Eu2 O23 . . . 0 ?
Ca2 Eu2 O31 . . 3_555 0 ?
Ca2 Eu2 O32 . . . 0 ?
Ca2 Eu2 O32 . . 3_555 0 ?
Ca2 Eu2 O34 . . . 0 ?
V3 Eu2 Te3 3_555 . 3_555 0 ?
V3 Eu2 O12 3_555 . 2_565 99.5(7) ?
V3 Eu2 O21 3_555 . 3_555 79.4(9) ?
V3 Eu2 O22 3_555 . 11_454 74.4(9) ?
V3 Eu2 O23 3_555 . . 151.4(9) ?
V3 Eu2 O31 3_555 . 3_555 31.0(8) ?
V3 Eu2 O32 3_555 . . 99.5(7) ?
V3 Eu2 O32 3_555 . 3_555 31.4(6) ?
V3 Eu2 O34 3_555 . . 140.1(7) ?
Te3 Eu2 O12 3_555 . 2_565 99.5(7) ?
Te3 Eu2 O21 3_555 . 3_555 79.4(9) ?
Te3 Eu2 O22 3_555 . 11_454 74.4(9) ?
Te3 Eu2 O23 3_555 . . 151.4(9) ?
Te3 Eu2 O31 3_555 . 3_555 31.0(8) ?
Te3 Eu2 O32 3_555 . . 99.5(7) ?
Te3 Eu2 O32 3_555 . 3_555 31.4(6) ?
Te3 Eu2 O34 3_555 . . 140.1(7) ?
O12 Eu2 O21 2_565 . 3_555 82.4(15) ?
O12 Eu2 O22 2_565 . 11_454 82.8(14) ?
O12 Eu2 O23 2_565 . . 82.6(12) ?
O12 Eu2 O31 2_565 . 3_555 68.6(10) ?
O12 Eu2 O32 2_565 . . 151.1(10) ?
O12 Eu2 O32 2_565 . 3_555 130.6(9) ?
O12 Eu2 O34 2_565 . . 91.1(11) ?
O21 Eu2 O22 3_555 . 11_454 147.3(11) ?
O21 Eu2 O23 3_555 . . 72.6(11) ?
O21 Eu2 O31 3_555 . 3_555 78.6(9) ?
O21 Eu2 O32 3_555 . . 122.5(14) ?
O21 Eu2 O32 3_555 . 3_555 82.4(14) ?
O21 Eu2 O34 3_555 . . 140.3(11) ?
O22 Eu2 O23 11_454 . . 133.7(13) ?
O22 Eu2 O31 11_454 . 3_555 68.9(9) ?
O22 Eu2 O32 11_454 . . 81.5(11) ?
O22 Eu2 O32 11_454 . 3_555 85.3(13) ?
O22 Eu2 O34 11_454 . . 68.9(9) ?
O23 Eu2 O31 . . 3_555 141.5(9) ?
O23 Eu2 O32 . . . 90.9(9) ?
O23 Eu2 O32 . . 3_555 135.4(13) ?
O23 Eu2 O34 . . . 67.8(9) ?
O31 Eu2 O32 3_555 . . 126.5(9) ?
O31 Eu2 O32 3_555 . 3_555 62.4(9) ?
O31 Eu2 O34 3_555 . . 134.9(10) ?
O32 Eu2 O32 . . 3_555 72.0(8) ?
O32 Eu2 O34 . . . 60.6(10) ?
O32 Eu2 O34 3_555 . . 128.1(10) ?
Eu3 Ca3 V2 . . 11_454 0 ?
Eu3 Ca3 V2 . . 12_454 0 ?
Eu3 Ca3 O11 . . 16_445 0 ?
Eu3 Ca3 O12 . . . 0 ?
Eu3 Ca3 O21 . . 11_454 0 ?
Eu3 Ca3 O22 . . 11_454 0 ?
Eu3 Ca3 O22 . . 12_454 0 ?
Eu3 Ca3 O23 . . 12_454 0 ?
Eu3 Ca3 O31 . . 2_455 0 ?
Eu3 Ca3 O34 . . . 0 ?
Eu3 Ca3 O33 . . 2_455 0 ?
V2 Ca3 V2 11_454 . 12_454 108.0(4) ?
V2 Ca3 O11 11_454 . 16_445 74.5(5) ?
V2 Ca3 O12 11_454 . . 124.4(4) ?
V2 Ca3 O21 11_454 . 11_454 34.4(8) ?
V2 Ca3 O22 11_454 . 11_454 32.1(5) ?
V2 Ca3 O22 11_454 . 12_454 126.5(6) ?
V2 Ca3 O23 11_454 . 12_454 92.8(7) ?
V2 Ca3 O31 11_454 . 2_455 157.3(11) ?
V2 Ca3 O34 11_454 . . 101.4(10) ?
V2 Ca3 O33 11_454 . 2_455 130.9(6) ?
V2 Ca3 O11 12_454 . 16_445 73.0(6) ?
V2 Ca3 O12 12_454 . . 92.5(7) ?
V2 Ca3 O21 12_454 . 11_454 83.1(10) ?
V2 Ca3 O22 12_454 . 11_454 131.2(8) ?
V2 Ca3 O22 12_454 . 12_454 31.4(4) ?
V2 Ca3 O23 12_454 . 12_454 33.0(10) ?
V2 Ca3 O31 12_454 . 2_455 87.6(9) ?
V2 Ca3 O34 12_454 . . 150.5(10) ?
V2 Ca3 O33 12_454 . 2_455 60.6(7) ?
O11 Ca3 O12 16_445 . . 63.0(9) ?
O11 Ca3 O21 16_445 . 11_454 88.8(10) ?
O11 Ca3 O22 16_445 . 11_454 69.3(9) ?
O11 Ca3 O22 16_445 . 12_454 62.7(6) ?
O11 Ca3 O23 16_445 . 12_454 96.3(11) ?
O11 Ca3 O31 16_445 . 2_455 127.0(12) ?
O11 Ca3 O34 16_445 . . 117.9(10) ?
O11 Ca3 O33 16_445 . 2_455 131.6(9) ?
O12 Ca3 O21 . . 11_454 151.3(7) ?
O12 Ca3 O22 . . 11_454 97.0(7) ?
O12 Ca3 O22 . . 12_454 61.2(7) ?
O12 Ca3 O23 . . 12_454 124.5(11) ?
O12 Ca3 O31 . . 2_455 69.4(9) ?
O12 Ca3 O34 . . . 71.8(11) ?
O12 Ca3 O33 . . 2_455 104.3(7) ?
O21 Ca3 O22 11_454 . 11_454 66.4(9) ?
O21 Ca3 O22 11_454 . 12_454 111.7(10) ?
O21 Ca3 O23 11_454 . 12_454 59.9(11) ?
O21 Ca3 O31 11_454 . 2_455 138.2(10) ?
O21 Ca3 O34 11_454 . . 122.5(14) ?
O21 Ca3 O33 11_454 . 2_455 98.1(8) ?
O22 Ca3 O22 11_454 . 12_454 132.0(11) ?
O22 Ca3 O23 11_454 . 12_454 124.6(8) ?
O22 Ca3 O31 11_454 . 2_455 140.3(11) ?
O22 Ca3 O34 11_454 . . 76.7(11) ?
O22 Ca3 O33 11_454 . 2_455 155.5(11) ?
O22 Ca3 O23 12_454 . 12_454 63.5(10) ?
O22 Ca3 O31 12_454 . 2_455 75.2(11) ?
O22 Ca3 O34 12_454 . . 125.8(11) ?
O22 Ca3 O33 12_454 . 2_455 70.4(9) ?
O23 Ca3 O31 12_454 . 2_455 91.8(10) ?
O23 Ca3 O34 12_454 . . 145.3(11) ?
O23 Ca3 O33 12_454 . 2_455 50.2(8) ?
O31 Ca3 O34 2_455 . . 63.7(12) ?
O31 Ca3 O33 2_455 . 2_455 43.4(8) ?
O34 Ca3 O33 . . 2_455 98.3(9) ?
Ca3 Eu3 V2 . . 11_454 0 ?
Ca3 Eu3 V2 . . 12_454 0 ?
Ca3 Eu3 O11 . . 16_445 0 ?
Ca3 Eu3 O12 . . . 0 ?
Ca3 Eu3 O21 . . 11_454 0 ?
Ca3 Eu3 O22 . . 11_454 0 ?
Ca3 Eu3 O22 . . 12_454 0 ?
Ca3 Eu3 O23 . . 12_454 0 ?
Ca3 Eu3 O31 . . 2_455 0 ?
Ca3 Eu3 O34 . . . 0 ?
Ca3 Eu3 O33 . . 2_455 0 ?
V2 Eu3 V2 11_454 . 12_454 108.0(4) ?
V2 Eu3 O11 11_454 . 16_445 74.5(5) ?
V2 Eu3 O12 11_454 . . 124.4(4) ?
V2 Eu3 O21 11_454 . 11_454 34.4(8) ?
V2 Eu3 O22 11_454 . 11_454 32.1(5) ?
V2 Eu3 O22 11_454 . 12_454 126.5(6) ?
V2 Eu3 O23 11_454 . 12_454 92.8(7) ?
V2 Eu3 O31 11_454 . 2_455 157.3(11) ?
V2 Eu3 O34 11_454 . . 101.4(10) ?
V2 Eu3 O33 11_454 . 2_455 130.9(6) ?
V2 Eu3 O11 12_454 . 16_445 73.0(6) ?
V2 Eu3 O12 12_454 . . 92.5(7) ?
V2 Eu3 O21 12_454 . 11_454 83.1(10) ?
V2 Eu3 O22 12_454 . 11_454 131.2(8) ?
V2 Eu3 O22 12_454 . 12_454 31.4(4) ?
V2 Eu3 O23 12_454 . 12_454 33.0(10) ?
V2 Eu3 O31 12_454 . 2_455 87.6(9) ?
V2 Eu3 O34 12_454 . . 150.5(10) ?
V2 Eu3 O33 12_454 . 2_455 60.6(7) ?
O11 Eu3 O12 16_445 . . 63.0(9) ?
O11 Eu3 O21 16_445 . 11_454 88.8(10) ?
O11 Eu3 O22 16_445 . 11_454 69.3(9) ?
O11 Eu3 O22 16_445 . 12_454 62.7(6) ?
O11 Eu3 O23 16_445 . 12_454 96.3(11) ?
O11 Eu3 O31 16_445 . 2_455 127.0(12) ?
O11 Eu3 O34 16_445 . . 117.9(10) ?
O11 Eu3 O33 16_445 . 2_455 131.6(9) ?
O12 Eu3 O21 . . 11_454 151.3(7) ?
O12 Eu3 O22 . . 11_454 97.0(7) ?
O12 Eu3 O22 . . 12_454 61.2(7) ?
O12 Eu3 O23 . . 12_454 124.5(11) ?
O12 Eu3 O31 . . 2_455 69.4(9) ?
O12 Eu3 O34 . . . 71.8(11) ?
O12 Eu3 O33 . . 2_455 104.3(7) ?
O21 Eu3 O22 11_454 . 11_454 66.4(9) ?
O21 Eu3 O22 11_454 . 12_454 111.7(10) ?
O21 Eu3 O23 11_454 . 12_454 59.9(11) ?
O21 Eu3 O31 11_454 . 2_455 138.2(10) ?
O21 Eu3 O34 11_454 . . 122.5(14) ?
O21 Eu3 O33 11_454 . 2_455 98.1(8) ?
O22 Eu3 O22 11_454 . 12_454 132.0(11) ?
O22 Eu3 O23 11_454 . 12_454 124.6(8) ?
O22 Eu3 O31 11_454 . 2_455 140.3(11) ?
O22 Eu3 O34 11_454 . . 76.7(11) ?
O22 Eu3 O33 11_454 . 2_455 155.5(11) ?
O22 Eu3 O23 12_454 . 12_454 63.5(10) ?
O22 Eu3 O31 12_454 . 2_455 75.2(11) ?
O22 Eu3 O34 12_454 . . 125.8(11) ?
O22 Eu3 O33 12_454 . 2_455 70.4(9) ?
O23 Eu3 O31 12_454 . 2_455 91.8(10) ?
O23 Eu3 O34 12_454 . . 145.3(11) ?
O23 Eu3 O33 12_454 . 2_455 50.2(8) ?
O31 Eu3 O34 2_455 . . 63.7(12) ?
O31 Eu3 O33 2_455 . 2_455 43.4(8) ?
O34 Eu3 O33 . . 2_455 98.3(9) ?
V1 Ca4 Te1 . . . 0 ?
V1 Ca4 O12 . . 10_444 37.2(9) ?
V1 Ca4 O12 . . 11_344 37.2(11) ?
V1 Ca4 O12 . . 12_454 37.2(10) ?
V1 Ca4 O33 . . . 105.6(14) ?
V1 Ca4 O33 . . 2_455 105.6(15) ?
V1 Ca4 O33 . . 3_445 105.6(14) ?
Te1 Ca4 O12 . . 10_444 37.2(9) ?
Te1 Ca4 O12 . . 11_344 37.2(11) ?
Te1 Ca4 O12 . . 12_454 37.2(10) ?
Te1 Ca4 O33 . . . 105.6(14) ?
Te1 Ca4 O33 . . 2_455 105.6(15) ?
Te1 Ca4 O33 . . 3_445 105.6(14) ?
O12 Ca4 O12 10_444 . 11_344 63.2(15) ?
O12 Ca4 O12 10_444 . 12_454 63.2(15) ?
O12 Ca4 O33 10_444 . . 78.7(10) ?
O12 Ca4 O33 10_444 . 2_455 93.5(12) ?
O12 Ca4 O33 10_444 . 3_445 141(2) ?
O12 Ca4 O12 11_344 . 12_454 63.2(17) ?
O12 Ca4 O33 11_344 . . 93.5(13) ?
O12 Ca4 O33 11_344 . 2_455 141(2) ?
O12 Ca4 O33 11_344 . 3_445 78.7(11) ?
O12 Ca4 O33 12_454 . . 141(2) ?
O12 Ca4 O33 12_454 . 2_455 78.7(12) ?
O12 Ca4 O33 12_454 . 3_445 93.5(12) ?
O33 Ca4 O33 . . 2_455 113.1(14) ?
O33 Ca4 O33 . . 3_445 113.1(15) ?
O33 Ca4 O33 2_455 . 3_445 113.1(15) ?
O24 Ca5 O24 10_444 . 11_454 72.7(14) ?
O24 Ca5 O24 10_444 . 12_554 72.7(12) ?
O24 Ca5 O32 10_444 . . 106.5(10) ?
O24 Ca5 O32 10_444 . 2_555 104.1(13) ?
O24 Ca5 O32 10_444 . 3_555 176.8(12) ?
O24 Ca5 O24 11_454 . 12_554 72.7(15) ?
O24 Ca5 O32 11_454 . . 104.1(13) ?
O24 Ca5 O32 11_454 . 2_555 176.8(14) ?
O24 Ca5 O32 11_454 . 3_555 106.5(12) ?
O24 Ca5 O32 12_554 . . 176.8(13) ?
O24 Ca5 O32 12_554 . 2_555 106.5(13) ?
O24 Ca5 O32 12_554 . 3_555 104.1(11) ?
O32 Ca5 O32 . . 2_555 76.7(13) ?
O32 Ca5 O32 . . 3_555 76.7(12) ?
O32 Ca5 O32 2_555 . 3_555 76.7(14) ?
Ca4 V1 Te1 . . . 0 ?
Ca4 V1 O11 . . . 180 ?
Ca4 V1 O12 . . 10_444 67.6(11) ?
Ca4 V1 O12 . . 11_344 67.6(12) ?
Ca4 V1 O12 . . 12_454 67.6(12) ?
Te1 V1 O11 . . . 0 ?
Te1 V1 O12 . . 10_444 0 ?
Te1 V1 O12 . . 11_344 0 ?
Te1 V1 O12 . . 12_454 0 ?
O11 V1 O12 . . 10_444 112.4(11) ?
O11 V1 O12 . . 11_344 112.4(12) ?
O11 V1 O12 . . 12_454 112.4(12) ?
O12 V1 O12 10_444 . 11_344 106.4(15) ?
O12 V1 O12 10_444 . 12_454 106.4(15) ?
O12 V1 O12 11_344 . 12_454 106.4(17) ?
Ca4 Te1 V1 . . . 0 ?
Ca4 Te1 O11 . . . 180 ?
Ca4 Te1 O12 . . 10_444 67.6(11) ?
Ca4 Te1 O12 . . 11_344 67.6(12) ?
Ca4 Te1 O12 . . 12_454 67.6(12) ?
V1 Te1 O11 . . . 0 ?
V1 Te1 O12 . . 10_444 0 ?
V1 Te1 O12 . . 11_344 0 ?
V1 Te1 O12 . . 12_454 0 ?
O11 Te1 O12 . . 10_444 112.4(11) ?
O11 Te1 O12 . . 11_344 112.4(12) ?
O11 Te1 O12 . . 12_454 112.4(12) ?
O12 Te1 O12 10_444 . 11_344 106.4(15) ?
O12 Te1 O12 10_444 . 12_454 106.4(15) ?
O12 Te1 O12 11_344 . 12_454 106.4(17) ?
Ca1 V2 Eu1 . . . 0 ?
Ca1 V2 Ca3 . . 17_445 168.9(4) ?
Ca1 V2 Ca3 . . 18_555 99.8(4) ?
Ca1 V2 Eu3 . . 17_445 168.9(4) ?
Ca1 V2 Eu3 . . 18_555 99.8(4) ?
Ca1 V2 O21 . . . 127.1(11) ?
Ca1 V2 O22 . . . 123.1(13) ?
Ca1 V2 O23 . . . 60.3(11) ?
Ca1 V2 O24 . . . 55.5(13) ?
Ca1 V2 O33 . . 16_445 48.6(5) ?
Eu1 V2 Ca3 . . 17_445 168.9(4) ?
Eu1 V2 Ca3 . . 18_555 99.8(4) ?
Eu1 V2 Eu3 . . 17_445 168.9(4) ?
Eu1 V2 Eu3 . . 18_555 99.8(4) ?
Eu1 V2 O21 . . . 127.1(11) ?
Eu1 V2 O22 . . . 123.1(13) ?
Eu1 V2 O23 . . . 60.3(11) ?
Eu1 V2 O24 . . . 55.5(13) ?
Eu1 V2 O33 . . 16_445 48.6(5) ?
Ca3 V2 Ca3 17_445 . 18_555 85.7(4) ?
Ca3 V2 Eu3 17_445 . 17_445 0 ?
Ca3 V2 Eu3 17_445 . 18_555 85.7(4) ?
Ca3 V2 O21 17_445 . . 56.2(11) ?
Ca3 V2 O22 17_445 . . 51.0(12) ?
Ca3 V2 O23 17_445 . . 129.6(11) ?
Ca3 V2 O24 17_445 . . 114.5(13) ?
Ca3 V2 O33 17_445 . 16_445 131.5(5) ?
Ca3 V2 Eu3 18_555 . 17_445 85.7(4) ?
Ca3 V2 Eu3 18_555 . 18_555 0 ?
Ca3 V2 O21 18_555 . . 118.3(9) ?
Ca3 V2 O22 18_555 . . 63.4(10) ?
Ca3 V2 O23 18_555 . . 52.3(10) ?
Ca3 V2 O24 18_555 . . 141.0(13) ?
Ca3 V2 O33 18_555 . 16_445 55.7(5) ?
Eu3 V2 Eu3 17_445 . 18_555 85.7(4) ?
Eu3 V2 O21 17_445 . . 56.2(11) ?
Eu3 V2 O22 17_445 . . 51.0(12) ?
Eu3 V2 O23 17_445 . . 129.6(11) ?
Eu3 V2 O24 17_445 . . 114.5(13) ?
Eu3 V2 O33 17_445 . 16_445 131.5(5) ?
Eu3 V2 O21 18_555 . . 118.3(9) ?
Eu3 V2 O22 18_555 . . 63.4(10) ?
Eu3 V2 O23 18_555 . . 52.3(10) ?
Eu3 V2 O24 18_555 . . 141.0(13) ?
Eu3 V2 O33 18_555 . 16_445 55.7(5) ?
O21 V2 O22 . . . 106.9(17) ?
O21 V2 O23 . . . 116.0(14) ?
O21 V2 O24 . . . 100.4(15) ?
O21 V2 O33 . . 16_445 164.8(10) ?
O22 V2 O23 . . . 113.5(15) ?
O22 V2 O24 . . . 102.6(12) ?
O22 V2 O33 . . 16_445 83.4(14) ?
O23 V2 O24 . . . 115.8(18) ?
O23 V2 O33 . . 16_445 48.8(12) ?
O24 V2 O33 . . 16_445 87.9(14) ?
Ca2 V3 Eu2 2_555 . 2_555 0 ?
Ca2 V3 Te3 2_555 . . 0 ?
Ca2 V3 O31 2_555 . . 77.2(12) ?
Ca2 V3 O32 2_555 . . 46.6(13) ?
Ca2 V3 O34 2_555 . . 123.2(11) ?
Ca2 V3 O33 2_555 . . 115.3(11) ?
Eu2 V3 Te3 2_555 . . 0 ?
Eu2 V3 O31 2_555 . . 77.2(12) ?
Eu2 V3 O32 2_555 . . 46.6(13) ?
Eu2 V3 O34 2_555 . . 123.2(11) ?
Eu2 V3 O33 2_555 . . 115.3(11) ?
Te3 V3 O31 . . . 0 ?
Te3 V3 O32 . . . 0 ?
Te3 V3 O34 . . . 0 ?
Te3 V3 O33 . . . 0 ?
O31 V3 O32 . . . 123.8(18) ?
O31 V3 O34 . . . 115.0(14) ?
O31 V3 O33 . . . 70.6(12) ?
O32 V3 O34 . . . 97.6(16) ?
O32 V3 O33 . . . 129.0(13) ?
O34 V3 O33 . . . 121.1(15) ?
Ca2 Te3 Eu2 2_555 . 2_555 0 ?
Ca2 Te3 V3 2_555 . . 0 ?
Ca2 Te3 O31 2_555 . . 77.2(12) ?
Ca2 Te3 O32 2_555 . . 46.6(13) ?
Ca2 Te3 O34 2_555 . . 123.2(11) ?
Ca2 Te3 O33 2_555 . . 115.3(11) ?
Eu2 Te3 V3 2_555 . . 0 ?
Eu2 Te3 O31 2_555 . . 77.2(12) ?
Eu2 Te3 O32 2_555 . . 46.6(13) ?
Eu2 Te3 O34 2_555 . . 123.2(11) ?
Eu2 Te3 O33 2_555 . . 115.3(11) ?
V3 Te3 O31 . . . 0 ?
V3 Te3 O32 . . . 0 ?
V3 Te3 O34 . . . 0 ?
V3 Te3 O33 . . . 0 ?
O31 Te3 O32 . . . 123.8(18) ?
O31 Te3 O34 . . . 115.0(14) ?
O31 Te3 O33 . . . 70.6(12) ?
O32 Te3 O34 . . . 97.6(16) ?
O32 Te3 O33 . . . 129.0(13) ?
O34 Te3 O33 . . . 121.1(15) ?
Ca3 O11 Ca3 10_444 . 11_344 119.4(5) ?
Ca3 O11 Ca3 10_444 . 12_454 119.4(4) ?
Ca3 O11 Eu3 10_444 . 10_444 0 ?
Ca3 O11 Eu3 10_444 . 11_344 119.4(5) ?
Ca3 O11 Eu3 10_444 . 12_454 119.4(4) ?
Ca3 O11 V1 10_444 . . 94.4(8) ?
Ca3 O11 Te1 10_444 . . 94.4(8) ?
Ca3 O11 O12 10_444 . 10_444 69.6(8) ?
Ca3 O11 O12 10_444 . 11_344 89.4(9) ?
Ca3 O11 O12 10_444 . 12_454 123.6(12) ?
Ca3 O11 O22 10_444 . 13_444 171.6(13) ?
Ca3 O11 O22 10_444 . 14_444 54.6(6) ?
Ca3 O11 O22 10_444 . 15_444 65.3(9) ?
Ca3 O11 Ca3 11_344 . 12_454 119.4(4) ?
Ca3 O11 Eu3 11_344 . 10_444 119.4(5) ?
Ca3 O11 Eu3 11_344 . 11_344 0 ?
Ca3 O11 Eu3 11_344 . 12_454 119.4(4) ?
Ca3 O11 V1 11_344 . . 94.4(8) ?
Ca3 O11 Te1 11_344 . . 94.4(8) ?
Ca3 O11 O12 11_344 . 10_444 123.6(12) ?
Ca3 O11 O12 11_344 . 11_344 69.6(7) ?
Ca3 O11 O12 11_344 . 12_454 89.4(9) ?
Ca3 O11 O22 11_344 . 13_444 54.6(8) ?
Ca3 O11 O22 11_344 . 14_444 65.3(6) ?
Ca3 O11 O22 11_344 . 15_444 171.6(14) ?
Ca3 O11 Eu3 12_454 . 10_444 119.4(4) ?
Ca3 O11 Eu3 12_454 . 11_344 119.4(4) ?
Ca3 O11 Eu3 12_454 . 12_454 0 ?
Ca3 O11 V1 12_454 . . 94.4(8) ?
Ca3 O11 Te1 12_454 . . 94.4(8) ?
Ca3 O11 O12 12_454 . 10_444 89.4(9) ?
Ca3 O11 O12 12_454 . 11_344 123.6(14) ?
Ca3 O11 O12 12_454 . 12_454 69.6(9) ?
Ca3 O11 O22 12_454 . 13_444 65.3(8) ?
Ca3 O11 O22 12_454 . 14_444 171.6(13) ?
Ca3 O11 O22 12_454 . 15_444 54.6(9) ?
Eu3 O11 Eu3 10_444 . 11_344 119.4(5) ?
Eu3 O11 Eu3 10_444 . 12_454 119.4(4) ?
Eu3 O11 V1 10_444 . . 94.4(8) ?
Eu3 O11 Te1 10_444 . . 94.4(8) ?
Eu3 O11 O12 10_444 . 10_444 69.6(8) ?
Eu3 O11 O12 10_444 . 11_344 89.4(9) ?
Eu3 O11 O12 10_444 . 12_454 123.6(12) ?
Eu3 O11 O22 10_444 . 13_444 171.6(13) ?
Eu3 O11 O22 10_444 . 14_444 54.6(6) ?
Eu3 O11 O22 10_444 . 15_444 65.3(9) ?
Eu3 O11 Eu3 11_344 . 12_454 119.4(4) ?
Eu3 O11 V1 11_344 . . 94.4(8) ?
Eu3 O11 Te1 11_344 . . 94.4(8) ?
Eu3 O11 O12 11_344 . 10_444 123.6(12) ?
Eu3 O11 O12 11_344 . 11_344 69.6(7) ?
Eu3 O11 O12 11_344 . 12_454 89.4(9) ?
Eu3 O11 O22 11_344 . 13_444 54.6(8) ?
Eu3 O11 O22 11_344 . 14_444 65.3(6) ?
Eu3 O11 O22 11_344 . 15_444 171.6(14) ?
Eu3 O11 V1 12_454 . . 94.4(8) ?
Eu3 O11 Te1 12_454 . . 94.4(8) ?
Eu3 O11 O12 12_454 . 10_444 89.4(9) ?
Eu3 O11 O12 12_454 . 11_344 123.6(14) ?
Eu3 O11 O12 12_454 . 12_454 69.6(9) ?
Eu3 O11 O22 12_454 . 13_444 65.3(8) ?
Eu3 O11 O22 12_454 . 14_444 171.6(13) ?
Eu3 O11 O22 12_454 . 15_444 54.6(9) ?
V1 O11 Te1 . . . 0 ?
V1 O11 O12 . . 10_444 31.9(6) ?
V1 O11 O12 . . 11_344 31.9(7) ?
V1 O11 O12 . . 12_454 31.9(7) ?
V1 O11 O22 . . 13_444 92.0(8) ?
V1 O11 O22 . . 14_444 92.0(8) ?
V1 O11 O22 . . 15_444 92.0(8) ?
Te1 O11 O12 . . 10_444 31.9(6) ?
Te1 O11 O12 . . 11_344 31.9(7) ?
Te1 O11 O12 . . 12_454 31.9(7) ?
Te1 O11 O22 . . 13_444 92.0(8) ?
Te1 O11 O22 . . 14_444 92.0(8) ?
Te1 O11 O22 . . 15_444 92.0(8) ?
O12 O11 O12 10_444 . 11_344 54.4(9) ?
O12 O11 O12 10_444 . 12_454 54.4(9) ?
O12 O11 O22 10_444 . 13_444 118.3(12) ?
O12 O11 O22 10_444 . 14_444 93.2(10) ?
O12 O11 O22 10_444 . 15_444 63.9(7) ?
O12 O11 O12 11_344 . 12_454 54.4(12) ?
O12 O11 O22 11_344 . 13_444 93.2(10) ?
O12 O11 O22 11_344 . 14_444 63.9(9) ?
O12 O11 O22 11_344 . 15_444 118.3(12) ?
O12 O11 O22 12_454 . 13_444 63.9(7) ?
O12 O11 O22 12_454 . 14_444 118.3(13) ?
O12 O11 O22 12_454 . 15_444 93.2(10) ?
O22 O11 O22 13_444 . 14_444 119.9(9) ?
O22 O11 O22 13_444 . 15_444 119.9(11) ?
O22 O11 O22 14_444 . 15_444 119.9(10) ?
Ca1 O12 Eu1 . . . 0 ?
Ca1 O12 Ca2 . . 3_455 96.6(8) ?
Ca1 O12 Eu2 . . 3_455 96.6(8) ?
Ca1 O12 Ca3 . . . 78.0(9) ?
Ca1 O12 Eu3 . . . 78.0(9) ?
Ca1 O12 Ca4 . . 16_445 99.2(13) ?
Ca1 O12 V1 . . 16_445 131.2(16) ?
Ca1 O12 Te1 . . 16_445 131.2(16) ?
Ca1 O12 O11 . . 16_445 122.7(13) ?
Ca1 O12 O12 . . 2_565 98.5(13) ?
Ca1 O12 O12 . . 3_455 154.2(15) ?
Ca1 O12 O21 . . 2_455 62.4(10) ?
Ca1 O12 O22 . . 12_454 111.0(12) ?
Ca1 O12 O23 . . 3_455 110.3(11) ?
Ca1 O12 O31 . . 2_455 50.3(8) ?
Ca1 O12 O33 . . 16_445 52.8(8) ?
Eu1 O12 Ca2 . . 3_455 96.6(8) ?
Eu1 O12 Eu2 . . 3_455 96.6(8) ?
Eu1 O12 Ca3 . . . 78.0(9) ?
Eu1 O12 Eu3 . . . 78.0(9) ?
Eu1 O12 Ca4 . . 16_445 99.2(13) ?
Eu1 O12 V1 . . 16_445 131.2(16) ?
Eu1 O12 Te1 . . 16_445 131.2(16) ?
Eu1 O12 O11 . . 16_445 122.7(13) ?
Eu1 O12 O12 . . 2_565 98.5(13) ?
Eu1 O12 O12 . . 3_455 154.2(15) ?
Eu1 O12 O21 . . 2_455 62.4(10) ?
Eu1 O12 O22 . . 12_454 111.0(12) ?
Eu1 O12 O23 . . 3_455 110.3(11) ?
Eu1 O12 O31 . . 2_455 50.3(8) ?
Eu1 O12 O33 . . 16_445 52.8(8) ?
Ca2 O12 Eu2 3_455 . 3_455 0 ?
Ca2 O12 Ca3 3_455 . . 93.1(10) ?
Ca2 O12 Eu3 3_455 . . 93.1(10) ?
Ca2 O12 Ca4 3_455 . 16_445 127.1(14) ?
Ca2 O12 V1 3_455 . 16_445 125.9(17) ?
Ca2 O12 Te1 3_455 . 16_445 125.9(17) ?
Ca2 O12 O11 3_455 . 16_445 101.7(12) ?
Ca2 O12 O12 3_455 . 2_565 162.7(16) ?
Ca2 O12 O12 3_455 . 3_455 107.1(14) ?
Ca2 O12 O21 3_455 . 2_455 44.3(8) ?
Ca2 O12 O22 3_455 . 12_454 48.1(7) ?
Ca2 O12 O23 3_455 . 3_455 47.6(8) ?
Ca2 O12 O31 3_455 . 2_455 68.3(9) ?
Ca2 O12 O33 3_455 . 16_445 121.1(11) ?
Eu2 O12 Ca3 3_455 . . 93.1(10) ?
Eu2 O12 Eu3 3_455 . . 93.1(10) ?
Eu2 O12 Ca4 3_455 . 16_445 127.1(14) ?
Eu2 O12 V1 3_455 . 16_445 125.9(17) ?
Eu2 O12 Te1 3_455 . 16_445 125.9(17) ?
Eu2 O12 O11 3_455 . 16_445 101.7(12) ?
Eu2 O12 O12 3_455 . 2_565 162.7(16) ?
Eu2 O12 O12 3_455 . 3_455 107.1(14) ?
Eu2 O12 O21 3_455 . 2_455 44.3(8) ?
Eu2 O12 O22 3_455 . 12_454 48.1(7) ?
Eu2 O12 O23 3_455 . 3_455 47.6(8) ?
Eu2 O12 O31 3_455 . 2_455 68.3(9) ?
Eu2 O12 O33 3_455 . 16_445 121.1(11) ?
Ca3 O12 Eu3 . . . 0 ?
Ca3 O12 Ca4 . . 16_445 139.5(11) ?
Ca3 O12 V1 . . 16_445 77.0(12) ?
Ca3 O12 Te1 . . 16_445 77.0(12) ?
Ca3 O12 O11 . . 16_445 47.5(6) ?
Ca3 O12 O12 . . 2_565 81.8(11) ?
Ca3 O12 O12 . . 3_455 110.0(12) ?
Ca3 O12 O21 . . 2_455 110.5(10) ?
Ca3 O12 O22 . . 12_454 54.7(9) ?
Ca3 O12 O23 . . 3_455 139.8(12) ?
Ca3 O12 O31 . . 2_455 42.9(6) ?
Ca3 O12 O33 . . 16_445 120.1(11) ?
Eu3 O12 Ca4 . . 16_445 139.5(11) ?
Eu3 O12 V1 . . 16_445 77.0(12) ?
Eu3 O12 Te1 . . 16_445 77.0(12) ?
Eu3 O12 O11 . . 16_445 47.5(6) ?
Eu3 O12 O12 . . 2_565 81.8(11) ?
Eu3 O12 O12 . . 3_455 110.0(12) ?
Eu3 O12 O21 . . 2_455 110.5(10) ?
Eu3 O12 O22 . . 12_454 54.7(9) ?
Eu3 O12 O23 . . 3_455 139.8(12) ?
Eu3 O12 O31 . . 2_455 42.9(6) ?
Eu3 O12 O33 . . 16_445 120.1(11) ?
Ca4 O12 V1 16_445 . 16_445 75.2(12) ?
Ca4 O12 Te1 16_445 . 16_445 75.2(12) ?
Ca4 O12 O11 16_445 . 16_445 110.9(10) ?
Ca4 O12 O12 16_445 . 2_565 58.4(11) ?
Ca4 O12 O12 16_445 . 3_455 58.4(11) ?
Ca4 O12 O21 16_445 . 2_455 103.2(14) ?
Ca4 O12 O22 16_445 . 12_454 149.6(14) ?
Ca4 O12 O23 16_445 . 3_455 79.7(11) ?
Ca4 O12 O31 16_445 . 2_455 149.2(14) ?
Ca4 O12 O33 16_445 . 16_445 46.6(9) ?
V1 O12 Te1 16_445 . 16_445 0 ?
V1 O12 O11 16_445 . 16_445 35.7(9) ?
V1 O12 O12 16_445 . 2_565 36.8(9) ?
V1 O12 O12 16_445 . 3_455 36.8(10) ?
V1 O12 O21 16_445 . 2_455 166.3(19) ?
V1 O12 O22 16_445 . 12_454 86.7(14) ?
V1 O12 O23 16_445 . 3_455 115.9(14) ?
V1 O12 O31 16_445 . 2_455 119.9(16) ?
V1 O12 O33 16_445 . 16_445 109.2(12) ?
Te1 O12 O11 16_445 . 16_445 35.7(9) ?
Te1 O12 O12 16_445 . 2_565 36.8(9) ?
Te1 O12 O12 16_445 . 3_455 36.8(10) ?
Te1 O12 O21 16_445 . 2_455 166.3(19) ?
Te1 O12 O22 16_445 . 12_454 86.7(14) ?
Te1 O12 O23 16_445 . 3_455 115.9(14) ?
Te1 O12 O31 16_445 . 2_455 119.9(16) ?
Te1 O12 O33 16_445 . 16_445 109.2(12) ?
O11 O12 O12 16_445 . 2_565 62.8(9) ?
O11 O12 O12 16_445 . 3_455 62.8(9) ?
O11 O12 O21 16_445 . 2_455 143.2(13) ?
O11 O12 O22 16_445 . 12_454 54.8(8) ?
O11 O12 O23 16_445 . 3_455 122.0(12) ?
O11 O12 O31 16_445 . 2_455 87.9(10) ?
O11 O12 O33 16_445 . 16_445 137.0(10) ?
O12 O12 O12 2_565 . 3_455 60.0(12) ?
O12 O12 O21 2_565 . 2_455 152.7(17) ?
O12 O12 O22 2_565 . 12_454 117.5(13) ?
O12 O12 O23 2_565 . 3_455 132.4(14) ?
O12 O12 O31 2_565 . 2_455 116.0(14) ?
O12 O12 O33 2_565 . 16_445 75.3(11) ?
O12 O12 O21 3_455 . 2_455 130.8(16) ?
O12 O12 O22 3_455 . 12_454 92.6(13) ?
O12 O12 O23 3_455 . 3_455 80.0(12) ?
O12 O12 O31 3_455 . 2_455 149.4(15) ?
O12 O12 O33 3_455 . 16_445 104.6(12) ?
O21 O12 O22 2_455 . 12_454 88.6(9) ?
O21 O12 O23 2_455 . 3_455 50.9(11) ?
O21 O12 O31 2_455 . 2_455 68.3(9) ?
O21 O12 O33 2_455 . 16_445 77.5(10) ?
O22 O12 O23 12_454 . 3_455 86.9(12) ?
O22 O12 O31 12_454 . 2_455 61.2(11) ?
O22 O12 O33 12_454 . 16_445 162.4(10) ?
O23 O12 O31 3_455 . 2_455 111.6(9) ?
O23 O12 O33 3_455 . 16_445 92.6(12) ?
O31 O12 O33 2_455 . 16_445 103.0(11) ?
Ca1 O21 Eu1 3_445 . 3_445 0 ?
Ca1 O21 Ca2 3_445 . 2_555 93.1(10) ?
Ca1 O21 Eu2 3_445 . 2_555 93.1(10) ?
Ca1 O21 Ca3 3_445 . 17_445 108.1(9) ?
Ca1 O21 Eu3 3_445 . 17_445 108.1(9) ?
Ca1 O21 V2 3_445 . . 90.9(11) ?
Ca1 O21 O12 3_445 . 3_445 49.7(9) ?
Ca1 O21 O22 3_445 . . 97.7(10) ?
Ca1 O21 O23 3_445 . . 110.7(13) ?
Ca1 O21 O23 3_445 . 2_555 113.9(13) ?
Ca1 O21 O24 3_445 . . 51.4(9) ?
Ca1 O21 O32 3_445 . . 100.5(10) ?
Eu1 O21 Ca2 3_445 . 2_555 93.1(10) ?
Eu1 O21 Eu2 3_445 . 2_555 93.1(10) ?
Eu1 O21 Ca3 3_445 . 17_445 108.1(9) ?
Eu1 O21 Eu3 3_445 . 17_445 108.1(9) ?
Eu1 O21 V2 3_445 . . 90.9(11) ?
Eu1 O21 O12 3_445 . 3_445 49.7(9) ?
Eu1 O21 O22 3_445 . . 97.7(10) ?
Eu1 O21 O23 3_445 . . 110.7(13) ?
Eu1 O21 O23 3_445 . 2_555 113.9(13) ?
Eu1 O21 O24 3_445 . . 51.4(9) ?
Eu1 O21 O32 3_445 . . 100.5(10) ?
Ca2 O21 Eu2 2_555 . 2_555 0 ?
Ca2 O21 Ca3 2_555 . 17_445 116.5(16) ?
Ca2 O21 Eu3 2_555 . 17_445 116.5(16) ?
Ca2 O21 V2 2_555 . . 150.9(19) ?
Ca2 O21 O12 2_555 . 3_445 53.3(10) ?
Ca2 O21 O22 2_555 . . 167.7(14) ?
Ca2 O21 O23 2_555 . . 121.7(13) ?
Ca2 O21 O23 2_555 . 2_555 57.7(12) ?
Ca2 O21 O24 2_555 . . 133.7(14) ?
Ca2 O21 O32 2_555 . . 52.8(11) ?
Eu2 O21 Ca3 2_555 . 17_445 116.5(16) ?
Eu2 O21 Eu3 2_555 . 17_445 116.5(16) ?
Eu2 O21 V2 2_555 . . 150.9(19) ?
Eu2 O21 O12 2_555 . 3_445 53.3(10) ?
Eu2 O21 O22 2_555 . . 167.7(14) ?
Eu2 O21 O23 2_555 . . 121.7(13) ?
Eu2 O21 O23 2_555 . 2_555 57.7(12) ?
Eu2 O21 O24 2_555 . . 133.7(14) ?
Eu2 O21 O32 2_555 . . 52.8(11) ?
Ca3 O21 Eu3 17_445 . 17_445 0 ?
Ca3 O21 V2 17_445 . . 89.4(12) ?
Ca3 O21 O12 17_445 . 3_445 98.2(12) ?
Ca3 O21 O22 17_445 . . 54.2(9) ?
Ca3 O21 O23 17_445 . . 105.6(11) ?
Ca3 O21 O23 17_445 . 2_555 59.0(10) ?
Ca3 O21 O24 17_445 . . 103.7(12) ?
Ca3 O21 O32 17_445 . . 150.3(10) ?
Eu3 O21 V2 17_445 . . 89.4(12) ?
Eu3 O21 O12 17_445 . 3_445 98.2(12) ?
Eu3 O21 O22 17_445 . . 54.2(9) ?
Eu3 O21 O23 17_445 . . 105.6(11) ?
Eu3 O21 O23 17_445 . 2_555 59.0(10) ?
Eu3 O21 O24 17_445 . . 103.7(12) ?
Eu3 O21 O32 17_445 . . 150.3(10) ?
V2 O21 O12 . . 3_445 140.3(14) ?
V2 O21 O22 . . . 35.4(9) ?
V2 O21 O23 . . . 31.8(8) ?
V2 O21 O23 . . 2_555 143.9(16) ?
V2 O21 O24 . . . 39.6(10) ?
V2 O21 O32 . . . 98.2(15) ?
O12 O21 O22 3_445 . . 131.8(12) ?
O12 O21 O23 3_445 . . 153.7(15) ?
O12 O21 O23 3_445 . 2_555 67.4(13) ?
O12 O21 O24 3_445 . . 101.1(12) ?
O12 O21 O32 3_445 . . 94.2(13) ?
O22 O21 O23 . . . 59.7(11) ?
O22 O21 O23 . . 2_555 111.8(14) ?
O22 O21 O24 . . . 58.6(10) ?
O22 O21 O32 . . . 130.1(15) ?
O23 O21 O23 . . 2_555 135.3(12) ?
O23 O21 O24 . . . 62.7(12) ?
O23 O21 O32 . . . 70.5(12) ?
O23 O21 O24 2_555 . . 155.5(15) ?
O23 O21 O32 2_555 . . 102.2(13) ?
O24 O21 O32 . . . 100.2(14) ?
Ca2 O22 Eu2 17_445 . 17_445 0 ?
Ca2 O22 Ca3 17_445 . 17_445 106.1(12) ?
Ca2 O22 Ca3 17_445 . 18_555 101.9(10) ?
Ca2 O22 Eu3 17_445 . 17_445 106.1(12) ?
Ca2 O22 Eu3 17_445 . 18_555 101.9(10) ?
Ca2 O22 V2 17_445 . . 152.2(16) ?
Ca2 O22 O11 17_445 . 7_555 108.8(11) ?
Ca2 O22 O12 17_445 . 18_555 49.1(7) ?
Ca2 O22 O21 17_445 . . 156.6(16) ?
Ca2 O22 O23 17_445 . . 137.6(17) ?
Ca2 O22 O24 17_445 . . 115.8(10) ?
Ca2 O22 O31 17_445 . 16_445 68.7(10) ?
Ca2 O22 O32 17_445 . 16_445 47.3(8) ?
Ca2 O22 O32 17_445 . 17_445 51.4(7) ?
Ca2 O22 O34 17_445 . 17_445 62.7(11) ?
Eu2 O22 Ca3 17_445 . 17_445 106.1(12) ?
Eu2 O22 Ca3 17_445 . 18_555 101.9(10) ?
Eu2 O22 Eu3 17_445 . 17_445 106.1(12) ?
Eu2 O22 Eu3 17_445 . 18_555 101.9(10) ?
Eu2 O22 V2 17_445 . . 152.2(16) ?
Eu2 O22 O11 17_445 . 7_555 108.8(11) ?
Eu2 O22 O12 17_445 . 18_555 49.1(7) ?
Eu2 O22 O21 17_445 . . 156.6(16) ?
Eu2 O22 O23 17_445 . . 137.6(17) ?
Eu2 O22 O24 17_445 . . 115.8(10) ?
Eu2 O22 O31 17_445 . 16_445 68.7(10) ?
Eu2 O22 O32 17_445 . 16_445 47.3(8) ?
Eu2 O22 O32 17_445 . 17_445 51.4(7) ?
Eu2 O22 O34 17_445 . 17_445 62.7(11) ?
Ca3 O22 Ca3 17_445 . 18_555 107.8(8) ?
Ca3 O22 Eu3 17_445 . 17_445 0 ?
Ca3 O22 Eu3 17_445 . 18_555 107.8(8) ?
Ca3 O22 V2 17_445 . . 96.9(14) ?
Ca3 O22 O11 17_445 . 7_555 56.1(6) ?
Ca3 O22 O12 17_445 . 18_555 88.6(10) ?
Ca3 O22 O21 17_445 . . 59.5(10) ?
Ca3 O22 O23 17_445 . . 113.6(10) ?
Ca3 O22 O24 17_445 . . 108.9(13) ?
Ca3 O22 O31 17_445 . 16_445 144.9(8) ?
Ca3 O22 O32 17_445 . 16_445 145.7(11) ?
Ca3 O22 O32 17_445 . 17_445 94.1(13) ?
Ca3 O22 O34 17_445 . 17_445 47.8(11) ?
Ca3 O22 Eu3 18_555 . 17_445 107.8(8) ?
Ca3 O22 Eu3 18_555 . 18_555 0 ?
Ca3 O22 V2 18_555 . . 85.2(10) ?
Ca3 O22 O11 18_555 . 7_555 52.0(4) ?
Ca3 O22 O12 18_555 . 18_555 64.1(8) ?
Ca3 O22 O21 18_555 . . 100.3(7) ?
Ca3 O22 O23 18_555 . . 52.6(7) ?
Ca3 O22 O24 18_555 . . 115.5(12) ?
Ca3 O22 O31 18_555 . 16_445 44.8(7) ?
Ca3 O22 O32 18_555 . 16_445 100.0(11) ?
Ca3 O22 O32 18_555 . 17_445 150.2(13) ?
Ca3 O22 O34 18_555 . 17_445 133.7(10) ?
Eu3 O22 Eu3 17_445 . 18_555 107.8(8) ?
Eu3 O22 V2 17_445 . . 96.9(14) ?
Eu3 O22 O11 17_445 . 7_555 56.1(6) ?
Eu3 O22 O12 17_445 . 18_555 88.6(10) ?
Eu3 O22 O21 17_445 . . 59.5(10) ?
Eu3 O22 O23 17_445 . . 113.6(10) ?
Eu3 O22 O24 17_445 . . 108.9(13) ?
Eu3 O22 O31 17_445 . 16_445 144.9(8) ?
Eu3 O22 O32 17_445 . 16_445 145.7(11) ?
Eu3 O22 O32 17_445 . 17_445 94.1(13) ?
Eu3 O22 O34 17_445 . 17_445 47.8(11) ?
Eu3 O22 V2 18_555 . . 85.2(10) ?
Eu3 O22 O11 18_555 . 7_555 52.0(4) ?
Eu3 O22 O12 18_555 . 18_555 64.1(8) ?
Eu3 O22 O21 18_555 . . 100.3(7) ?
Eu3 O22 O23 18_555 . . 52.6(7) ?
Eu3 O22 O24 18_555 . . 115.5(12) ?
Eu3 O22 O31 18_555 . 16_445 44.8(7) ?
Eu3 O22 O32 18_555 . 16_445 100.0(11) ?
Eu3 O22 O32 18_555 . 17_445 150.2(13) ?
Eu3 O22 O34 18_555 . 17_445 133.7(10) ?
V2 O22 O11 . . 7_555 96.8(11) ?
V2 O22 O12 . . 18_555 148.9(14) ?
V2 O22 O21 . . . 37.7(11) ?
V2 O22 O23 . . . 34.1(9) ?
V2 O22 O24 . . . 39.7(7) ?
V2 O22 O31 . . 16_445 100.8(16) ?
V2 O22 O32 . . 16_445 105.2(14) ?
V2 O22 O32 . . 17_445 112.6(10) ?
V2 O22 O34 . . 17_445 129.7(17) ?
O11 O22 O12 7_555 . 18_555 61.2(9) ?
O11 O22 O21 7_555 . . 79.5(10) ?
O11 O22 O23 7_555 . . 82.8(10) ?
O11 O22 O24 7_555 . . 135.3(11) ?
O11 O22 O31 7_555 . 16_445 91.6(8) ?
O11 O22 O32 7_555 . 16_445 142.9(11) ?
O11 O22 O32 7_555 . 17_445 141.1(14) ?
O11 O22 O34 7_555 . 17_445 89.8(13) ?
O12 O22 O21 18_555 . . 139.4(12) ?
O12 O22 O23 18_555 . . 116.4(12) ?
O12 O22 O24 18_555 . . 160.8(15) ?
O12 O22 O31 18_555 . 16_445 61.3(10) ?
O12 O22 O32 18_555 . 16_445 85.8(9) ?
O12 O22 O32 18_555 . 17_445 97.4(8) ?
O12 O22 O34 18_555 . 17_445 75.3(10) ?
O21 O22 O23 . . . 63.9(10) ?
O21 O22 O24 . . . 59.5(10) ?
O21 O22 O31 . . 16_445 134.1(12) ?
O21 O22 O32 . . 16_445 134.7(10) ?
O21 O22 O32 . . 17_445 108.3(11) ?
O21 O22 O34 . . 17_445 96.2(14) ?
O23 O22 O24 . . . 64.6(9) ?
O23 O22 O31 . . 16_445 70.3(11) ?
O23 O22 O32 . . 16_445 99.1(13) ?
O23 O22 O32 . . 17_445 135.5(12) ?
O23 O22 O34 . . 17_445 159.8(15) ?
O24 O22 O31 . . 16_445 104.0(14) ?
O24 O22 O32 . . 16_445 75.2(10) ?
O24 O22 O32 . . 17_445 74.0(9) ?
O24 O22 O34 . . 17_445 110.2(13) ?
O31 O22 O32 16_445 . 16_445 55.5(7) ?
O31 O22 O32 16_445 . 17_445 106.5(12) ?
O31 O22 O34 16_445 . 17_445 128.9(10) ?
O32 O22 O32 16_445 . 17_445 53.4(10) ?
O32 O22 O34 16_445 . 17_445 98.2(11) ?
O32 O22 O34 17_445 . 17_445 51.9(13) ?
Ca1 O23 Eu1 . . . 0 ?
Ca1 O23 Ca2 . . . 105.0(12) ?
Ca1 O23 Eu2 . . . 105.0(12) ?
Ca1 O23 Ca3 . . 18_555 133.6(14) ?
Ca1 O23 Eu3 . . 18_555 133.6(14) ?
Ca1 O23 V2 . . . 85.6(10) ?
Ca1 O23 O12 . . 2_565 85.2(10) ?
Ca1 O23 O21 . . . 101.4(8) ?
Ca1 O23 O21 . . 3_555 146.3(15) ?
Ca1 O23 O22 . . . 99.7(8) ?
Ca1 O23 O24 . . . 53.5(8) ?
Ca1 O23 O34 . . . 47.1(9) ?
Ca1 O23 O33 . . 16_445 60.2(9) ?
Eu1 O23 Ca2 . . . 105.0(12) ?
Eu1 O23 Eu2 . . . 105.0(12) ?
Eu1 O23 Ca3 . . 18_555 133.6(14) ?
Eu1 O23 Eu3 . . 18_555 133.6(14) ?
Eu1 O23 V2 . . . 85.6(10) ?
Eu1 O23 O12 . . 2_565 85.2(10) ?
Eu1 O23 O21 . . . 101.4(8) ?
Eu1 O23 O21 . . 3_555 146.3(15) ?
Eu1 O23 O22 . . . 99.7(8) ?
Eu1 O23 O24 . . . 53.5(8) ?
Eu1 O23 O34 . . . 47.1(9) ?
Eu1 O23 O33 . . 16_445 60.2(9) ?
Ca2 O23 Eu2 . . . 0 ?
Ca2 O23 Ca3 . . 18_555 110.7(9) ?
Ca2 O23 Eu3 . . 18_555 110.7(9) ?
Ca2 O23 V2 . . . 127.9(17) ?
Ca2 O23 O12 . . 2_565 49.8(9) ?
Ca2 O23 O21 . . . 96.4(13) ?
Ca2 O23 O21 . . 3_555 49.7(8) ?
Ca2 O23 O22 . . . 146.6(17) ?
Ca2 O23 O24 . . . 128.0(13) ?
Ca2 O23 O34 . . . 64.2(10) ?
Ca2 O23 O33 . . 16_445 132.7(15) ?
Eu2 O23 Ca3 . . 18_555 110.7(9) ?
Eu2 O23 Eu3 . . 18_555 110.7(9) ?
Eu2 O23 V2 . . . 127.9(17) ?
Eu2 O23 O12 . . 2_565 49.8(9) ?
Eu2 O23 O21 . . . 96.4(13) ?
Eu2 O23 O21 . . 3_555 49.7(8) ?
Eu2 O23 O22 . . . 146.6(17) ?
Eu2 O23 O24 . . . 128.0(13) ?
Eu2 O23 O34 . . . 64.2(10) ?
Eu2 O23 O33 . . 16_445 132.7(15) ?
Ca3 O23 Eu3 18_555 . 18_555 0 ?
Ca3 O23 V2 18_555 . . 94.7(14) ?
Ca3 O23 O12 18_555 . 2_565 95.9(9) ?
Ca3 O23 O21 18_555 . . 102.9(13) ?
Ca3 O23 O21 18_555 . 3_555 61.2(9) ?
Ca3 O23 O22 18_555 . . 63.9(9) ?
Ca3 O23 O24 18_555 . . 116.7(12) ?
Ca3 O23 O34 18_555 . . 172.6(12) ?
Ca3 O23 O33 18_555 . 16_445 73.9(10) ?
Eu3 O23 V2 18_555 . . 94.7(14) ?
Eu3 O23 O12 18_555 . 2_565 95.9(9) ?
Eu3 O23 O21 18_555 . . 102.9(13) ?
Eu3 O23 O21 18_555 . 3_555 61.2(9) ?
Eu3 O23 O22 18_555 . . 63.9(9) ?
Eu3 O23 O24 18_555 . . 116.7(12) ?
Eu3 O23 O34 18_555 . . 172.6(12) ?
Eu3 O23 O33 18_555 . 16_445 73.9(10) ?
V2 O23 O12 . . 2_565 169.1(16) ?
V2 O23 O21 . . . 32.1(9) ?
V2 O23 O21 . . 3_555 127(2) ?
V2 O23 O22 . . . 32.4(8) ?
V2 O23 O24 . . . 32.1(9) ?
V2 O23 O34 . . . 92.7(11) ?
V2 O23 O33 . . 16_445 97.3(14) ?
O12 O23 O21 2_565 . . 145.8(14) ?
O12 O23 O21 2_565 . 3_555 61.6(11) ?
O12 O23 O22 2_565 . . 156.2(14) ?
O12 O23 O24 2_565 . . 138.1(14) ?
O12 O23 O34 2_565 . . 76.7(11) ?
O12 O23 O33 2_565 . 16_445 83.1(12) ?
O21 O23 O21 . . 3_555 103.3(15) ?
O21 O23 O22 . . . 56.4(10) ?
O21 O23 O24 . . . 54.0(9) ?
O21 O23 O34 . . . 83.4(12) ?
O21 O23 O33 . . 16_445 129.4(12) ?
O21 O23 O22 3_555 . . 113.0(14) ?
O21 O23 O24 3_555 . . 157.1(18) ?
O21 O23 O34 3_555 . . 113.9(13) ?
O21 O23 O33 3_555 . 16_445 116.9(13) ?
O22 O23 O24 . . . 54.6(8) ?
O22 O23 O34 . . . 123.4(9) ?
O22 O23 O33 . . 16_445 79.4(12) ?
O24 O23 O34 . . . 70.1(9) ?
O24 O23 O33 . . 16_445 81.7(11) ?
O34 O23 O33 . . 16_445 105.2(15) ?
Ca1 O24 Ca1 . . 3_445 131.7(12) ?
Ca1 O24 Eu1 . . . 0 ?
Ca1 O24 Eu1 . . 3_445 131.7(12) ?
Ca1 O24 Ca5 . . 16_445 100.9(14) ?
Ca1 O24 V2 . . . 90.3(14) ?
Ca1 O24 O21 . . . 113.7(11) ?
Ca1 O24 O22 . . . 109.0(13) ?
Ca1 O24 O23 . . . 58.2(9) ?
Ca1 O24 O24 . . 2_455 55.0(11) ?
Ca1 O24 O24 . . 3_445 109.8(13) ?
Ca1 O24 Eu1 3_445 . . 131.7(12) ?
Ca1 O24 Eu1 3_445 . 3_445 0 ?
Ca1 O24 Ca5 3_445 . 16_445 107.0(12) ?
Ca1 O24 V2 3_445 . . 105.9(16) ?
Ca1 O24 O21 3_445 . . 66.0(11) ?
Ca1 O24 O22 3_445 . . 111.4(16) ?
Ca1 O24 O23 3_445 . . 124.7(12) ?
Ca1 O24 O24 3_445 . 2_455 116.1(12) ?
Ca1 O24 O24 3_445 . 3_445 62.0(11) ?
Eu1 O24 Eu1 . . 3_445 131.7(12) ?
Eu1 O24 Ca5 . . 16_445 100.9(14) ?
Eu1 O24 V2 . . . 90.3(14) ?
Eu1 O24 O21 . . . 113.7(11) ?
Eu1 O24 O22 . . . 109.0(13) ?
Eu1 O24 O23 . . . 58.2(9) ?
Eu1 O24 O24 . . 2_455 55.0(11) ?
Eu1 O24 O24 . . 3_445 109.8(13) ?
Eu1 O24 Ca5 3_445 . 16_445 107.0(12) ?
Eu1 O24 V2 3_445 . . 105.9(16) ?
Eu1 O24 O21 3_445 . . 66.0(11) ?
Eu1 O24 O22 3_445 . . 111.4(16) ?
Eu1 O24 O23 3_445 . . 124.7(12) ?
Eu1 O24 O24 3_445 . 2_455 116.1(12) ?
Eu1 O24 O24 3_445 . 3_445 62.0(11) ?
Ca5 O24 V2 16_445 . . 122.7(15) ?
Ca5 O24 O21 16_445 . . 138.7(16) ?
Ca5 O24 O22 16_445 . . 86.5(10) ?
Ca5 O24 O23 16_445 . . 125.4(15) ?
Ca5 O24 O24 16_445 . 2_455 53.6(9) ?
Ca5 O24 O24 16_445 . 3_445 53.6(9) ?
V2 O24 O21 . . . 40.0(9) ?
V2 O24 O22 . . . 37.7(7) ?
V2 O24 O23 . . . 32.1(10) ?
V2 O24 O24 . . 2_455 137(2) ?
V2 O24 O24 . . 3_445 160(2) ?
O21 O24 O22 . . . 61.9(10) ?
O21 O24 O23 . . . 63.3(9) ?
O21 O24 O24 . . 2_455 167.5(16) ?
O21 O24 O24 . . 3_445 126.5(18) ?
O22 O24 O23 . . . 60.8(9) ?
O22 O24 O24 . . 2_455 124.5(16) ?
O22 O24 O24 . . 3_445 128.3(14) ?
O23 O24 O24 . . 2_455 109.0(17) ?
O23 O24 O24 . . 3_445 168.0(18) ?
O24 O24 O24 2_455 . 3_445 60.0(13) ?
Ca1 O31 Eu1 3_445 . 3_445 0 ?
Ca1 O31 Ca2 3_445 . 2_555 75.8(9) ?
Ca1 O31 Eu2 3_445 . 2_555 75.8(9) ?
Ca1 O31 Ca3 3_445 . 3_445 94.7(9) ?
Ca1 O31 Eu3 3_445 . 3_445 94.7(9) ?
Ca1 O31 V3 3_445 . . 123.5(14) ?
Ca1 O31 Te3 3_445 . . 123.5(14) ?
Ca1 O31 O12 3_445 . 3_445 47.6(9) ?
Ca1 O31 O22 3_445 . 10_444 104.9(12) ?
Ca1 O31 O32 3_445 . . 105.9(11) ?
Ca1 O31 O34 3_445 . . 104.1(11) ?
Ca1 O31 O34 3_445 . 3_445 53.9(9) ?
Ca1 O31 O33 3_445 . . 178.4(13) ?
Eu1 O31 Ca2 3_445 . 2_555 75.8(9) ?
Eu1 O31 Eu2 3_445 . 2_555 75.8(9) ?
Eu1 O31 Ca3 3_445 . 3_445 94.7(9) ?
Eu1 O31 Eu3 3_445 . 3_445 94.7(9) ?
Eu1 O31 V3 3_445 . . 123.5(14) ?
Eu1 O31 Te3 3_445 . . 123.5(14) ?
Eu1 O31 O12 3_445 . 3_445 47.6(9) ?
Eu1 O31 O22 3_445 . 10_444 104.9(12) ?
Eu1 O31 O32 3_445 . . 105.9(11) ?
Eu1 O31 O34 3_445 . . 104.1(11) ?
Eu1 O31 O34 3_445 . 3_445 53.9(9) ?
Eu1 O31 O33 3_445 . . 178.4(13) ?
Ca2 O31 Eu2 2_555 . 2_555 0 ?
Ca2 O31 Ca3 2_555 . 3_445 92.6(11) ?
Ca2 O31 Eu3 2_555 . 3_445 92.6(11) ?
Ca2 O31 V3 2_555 . . 71.8(10) ?
Ca2 O31 Te3 2_555 . . 71.8(10) ?
Ca2 O31 O12 2_555 . 3_445 43.0(7) ?
Ca2 O31 O22 2_555 . 10_444 42.4(6) ?
Ca2 O31 O32 2_555 . . 44.0(8) ?
Ca2 O31 O34 2_555 . . 90.9(10) ?
Ca2 O31 O34 2_555 . 3_445 112.1(16) ?
Ca2 O31 O33 2_555 . . 105.7(12) ?
Eu2 O31 Ca3 2_555 . 3_445 92.6(11) ?
Eu2 O31 Eu3 2_555 . 3_445 92.6(11) ?
Eu2 O31 V3 2_555 . . 71.8(10) ?
Eu2 O31 Te3 2_555 . . 71.8(10) ?
Eu2 O31 O12 2_555 . 3_445 43.0(7) ?
Eu2 O31 O22 2_555 . 10_444 42.4(6) ?
Eu2 O31 O32 2_555 . . 44.0(8) ?
Eu2 O31 O34 2_555 . . 90.9(10) ?
Eu2 O31 O34 2_555 . 3_445 112.1(16) ?
Eu2 O31 O33 2_555 . . 105.7(12) ?
Ca3 O31 Eu3 3_445 . 3_445 0 ?
Ca3 O31 V3 3_445 . . 131.1(16) ?
Ca3 O31 Te3 3_445 . . 131.1(16) ?
Ca3 O31 O12 3_445 . 3_445 67.6(10) ?
Ca3 O31 O22 3_445 . 10_444 60.1(8) ?
Ca3 O31 O32 3_445 . . 120.8(14) ?
Ca3 O31 O34 3_445 . . 161.2(13) ?
Ca3 O31 O34 3_445 . 3_445 55.4(11) ?
Ca3 O31 O33 3_445 . . 84.6(13) ?
Eu3 O31 V3 3_445 . . 131.1(16) ?
Eu3 O31 Te3 3_445 . . 131.1(16) ?
Eu3 O31 O12 3_445 . 3_445 67.6(10) ?
Eu3 O31 O22 3_445 . 10_444 60.1(8) ?
Eu3 O31 O32 3_445 . . 120.8(14) ?
Eu3 O31 O34 3_445 . . 161.2(13) ?
Eu3 O31 O34 3_445 . 3_445 55.4(11) ?
Eu3 O31 O33 3_445 . . 84.6(13) ?
V3 O31 Te3 . . . 0 ?
V3 O31 O12 . . 3_445 114.6(14) ?
V3 O31 O22 . . 10_444 79.9(11) ?
V3 O31 O32 . . . 27.8(9) ?
V3 O31 O34 . . . 34.1(10) ?
V3 O31 O34 . . 3_445 173(2) ?
V3 O31 O33 . . . 57.8(10) ?
Te3 O31 O12 . . 3_445 114.6(14) ?
Te3 O31 O22 . . 10_444 79.9(11) ?
Te3 O31 O32 . . . 27.8(9) ?
Te3 O31 O34 . . . 34.1(10) ?
Te3 O31 O34 . . 3_445 173(2) ?
Te3 O31 O33 . . . 57.8(10) ?
O12 O31 O22 3_445 . 10_444 57.6(9) ?
O12 O31 O32 3_445 . . 86.8(11) ?
O12 O31 O34 3_445 . . 125.2(12) ?
O12 O31 O34 3_445 . 3_445 69.0(14) ?
O12 O31 O33 3_445 . . 133.2(17) ?
O22 O31 O32 10_444 . . 61.2(9) ?
O22 O31 O34 10_444 . . 112.6(10) ?
O22 O31 O34 10_444 . 3_445 107.0(17) ?
O22 O31 O33 10_444 . . 76.1(12) ?
O32 O31 O34 . . . 52.8(11) ?
O32 O31 O34 . . 3_445 155.3(18) ?
O32 O31 O33 . . . 75.7(9) ?
O34 O31 O34 . . 3_445 138.9(18) ?
O34 O31 O33 . . . 76.6(11) ?
O34 O31 O33 3_445 . . 124.6(14) ?
Ca2 O32 Ca2 . . 2_555 130.5(10) ?
Ca2 O32 Eu2 . . . 0 ?
Ca2 O32 Eu2 . . 2_555 130.5(10) ?
Ca2 O32 Ca5 . . . 97.0(10) ?
Ca2 O32 V3 . . . 108.1(18) ?
Ca2 O32 Te3 . . . 108.1(18) ?
Ca2 O32 O21 . . . 94.6(10) ?
Ca2 O32 O22 . . 10_444 169.1(10) ?
Ca2 O32 O22 . . 11_454 47.1(8) ?
Ca2 O32 O31 . . . 127.5(13) ?
Ca2 O32 O32 . . 2_555 106.4(10) ?
Ca2 O32 O32 . . 3_555 51.5(10) ?
Ca2 O32 O34 . . . 65.0(11) ?
Ca2 O32 O33 . . . 123.7(14) ?
Ca2 O32 Eu2 2_555 . . 130.5(10) ?
Ca2 O32 Eu2 2_555 . 2_555 0 ?
Ca2 O32 Ca5 2_555 . . 101.6(14) ?
Ca2 O32 V3 2_555 . . 102.0(15) ?
Ca2 O32 Te3 2_555 . . 102.0(15) ?
Ca2 O32 O21 2_555 . . 44.8(9) ?
Ca2 O32 O22 2_555 . 10_444 47.3(8) ?
Ca2 O32 O22 2_555 . 11_454 174.5(10) ?
Ca2 O32 O31 2_555 . . 73.6(10) ?
Ca2 O32 O32 2_555 . 2_555 56.6(11) ?
Ca2 O32 O32 2_555 . 3_555 111.0(12) ?
Ca2 O32 O34 2_555 . . 125.3(11) ?
Ca2 O32 O33 2_555 . . 100.4(11) ?
Eu2 O32 Eu2 . . 2_555 130.5(10) ?
Eu2 O32 Ca5 . . . 97.0(10) ?
Eu2 O32 V3 . . . 108.1(18) ?
Eu2 O32 Te3 . . . 108.1(18) ?
Eu2 O32 O21 . . . 94.6(10) ?
Eu2 O32 O22 . . 10_444 169.1(10) ?
Eu2 O32 O22 . . 11_454 47.1(8) ?
Eu2 O32 O31 . . . 127.5(13) ?
Eu2 O32 O32 . . 2_555 106.4(10) ?
Eu2 O32 O32 . . 3_555 51.5(10) ?
Eu2 O32 O34 . . . 65.0(11) ?
Eu2 O32 O33 . . . 123.7(14) ?
Eu2 O32 Ca5 2_555 . . 101.6(14) ?
Eu2 O32 V3 2_555 . . 102.0(15) ?
Eu2 O32 Te3 2_555 . . 102.0(15) ?
Eu2 O32 O21 2_555 . . 44.8(9) ?
Eu2 O32 O22 2_555 . 10_444 47.3(8) ?
Eu2 O32 O22 2_555 . 11_454 174.5(10) ?
Eu2 O32 O31 2_555 . . 73.6(10) ?
Eu2 O32 O32 2_555 . 2_555 56.6(11) ?
Eu2 O32 O32 2_555 . 3_555 111.0(12) ?
Eu2 O32 O34 2_555 . . 125.3(11) ?
Eu2 O32 O33 2_555 . . 100.4(11) ?
Ca5 O32 V3 . . . 119.1(12) ?
Ca5 O32 Te3 . . . 119.1(12) ?
Ca5 O32 O21 . . . 139.9(15) ?
Ca5 O32 O22 . . 10_444 74.5(10) ?
Ca5 O32 O22 . . 11_454 74.8(10) ?
Ca5 O32 O31 . . . 126.1(13) ?
Ca5 O32 O32 . . 2_555 51.6(8) ?
Ca5 O32 O32 . . 3_555 51.6(7) ?
Ca5 O32 O34 . . . 130.9(15) ?
Ca5 O32 O33 . . . 93.8(9) ?
V3 O32 Te3 . . . 0 ?
V3 O32 O21 . . . 93.0(11) ?
V3 O32 O22 . . 10_444 82.2(14) ?
V3 O32 O22 . . 11_454 83.5(15) ?
V3 O32 O31 . . . 28.3(10) ?
V3 O32 O32 . . 2_555 145(2) ?
V3 O32 O32 . . 3_555 147(2) ?
V3 O32 O34 . . . 43.9(11) ?
V3 O32 O33 . . . 26.8(7) ?
Te3 O32 O21 . . . 93.0(11) ?
Te3 O32 O22 . . 10_444 82.2(14) ?
Te3 O32 O22 . . 11_454 83.5(15) ?
Te3 O32 O31 . . . 28.3(10) ?
Te3 O32 O32 . . 2_555 145(2) ?
Te3 O32 O32 . . 3_555 147(2) ?
Te3 O32 O34 . . . 43.9(11) ?
Te3 O32 O33 . . . 26.8(7) ?
O21 O32 O22 . . 10_444 88.0(12) ?
O21 O32 O22 . . 11_454 136.6(14) ?
O21 O32 O31 . . . 72.2(9) ?
O21 O32 O32 . . 2_555 88.3(12) ?
O21 O32 O32 . . 3_555 112.6(10) ?
O21 O32 O34 . . . 88.7(11) ?
O21 O32 O33 . . . 111.0(9) ?
O22 O32 O22 10_444 . 11_454 133.7(9) ?
O22 O32 O31 10_444 . . 63.3(10) ?
O22 O32 O32 10_444 . 2_555 63.1(12) ?
O22 O32 O32 10_444 . 3_555 117.8(13) ?
O22 O32 O34 10_444 . . 125.7(11) ?
O22 O32 O33 10_444 . . 64.6(9) ?
O22 O32 O31 11_454 . . 111.8(12) ?
O22 O32 O32 11_454 . 2_555 118.3(12) ?
O22 O32 O32 11_454 . 3_555 63.6(12) ?
O22 O32 O34 11_454 . . 59.4(12) ?
O22 O32 O33 11_454 . . 84.0(10) ?
O31 O32 O32 . . 2_555 123.1(17) ?
O31 O32 O32 . . 3_555 174.9(15) ?
O31 O32 O34 . . . 64.1(9) ?
O31 O32 O33 . . . 38.8(7) ?
O32 O32 O32 2_555 . 3_555 60.0(12) ?
O32 O32 O34 2_555 . . 170.6(14) ?
O32 O32 O33 2_555 . . 123.0(13) ?
O32 O32 O34 3_555 . . 113.3(17) ?
O32 O32 O33 3_555 . . 136.4(11) ?
O34 O32 O33 . . . 66.4(9) ?
Ca1 O34 Eu1 . . . 0 ?
Ca1 O34 Ca2 . . . 105.4(10) ?
Ca1 O34 Eu2 . . . 105.4(10) ?
Ca1 O34 Ca3 . . . 107.0(18) ?
Ca1 O34 Eu3 . . . 107.0(18) ?
Ca1 O34 V3 . . . 138.2(15) ?
Ca1 O34 Te3 . . . 138.2(15) ?
Ca1 O34 O22 . . 11_454 132.1(15) ?
Ca1 O34 O23 . . . 63.7(10) ?
Ca1 O34 O31 . . . 109.4(11) ?
Ca1 O34 O31 . . 2_455 65.2(13) ?
Ca1 O34 O32 . . . 134.9(15) ?
Ca1 O34 O33 . . . 138.5(11) ?
Eu1 O34 Ca2 . . . 105.4(10) ?
Eu1 O34 Eu2 . . . 105.4(10) ?
Eu1 O34 Ca3 . . . 107.0(18) ?
Eu1 O34 Eu3 . . . 107.0(18) ?
Eu1 O34 V3 . . . 138.2(15) ?
Eu1 O34 Te3 . . . 138.2(15) ?
Eu1 O34 O22 . . 11_454 132.1(15) ?
Eu1 O34 O23 . . . 63.7(10) ?
Eu1 O34 O31 . . . 109.4(11) ?
Eu1 O34 O31 . . 2_455 65.2(13) ?
Eu1 O34 O32 . . . 134.9(15) ?
Eu1 O34 O33 . . . 138.5(11) ?
Ca2 O34 Eu2 . . . 0 ?
Ca2 O34 Ca3 . . . 99.9(9) ?
Ca2 O34 Eu3 . . . 99.9(9) ?
Ca2 O34 V3 . . . 92.4(15) ?
Ca2 O34 Te3 . . . 92.4(15) ?
Ca2 O34 O22 . . 11_454 48.4(7) ?
Ca2 O34 O23 . . . 48.0(7) ?
Ca2 O34 O31 . . . 116.2(16) ?
Ca2 O34 O31 . . 2_455 151.4(19) ?
Ca2 O34 O32 . . . 54.5(10) ?
Ca2 O34 O33 . . . 112.8(13) ?
Eu2 O34 Ca3 . . . 99.9(9) ?
Eu2 O34 Eu3 . . . 99.9(9) ?
Eu2 O34 V3 . . . 92.4(15) ?
Eu2 O34 Te3 . . . 92.4(15) ?
Eu2 O34 O22 . . 11_454 48.4(7) ?
Eu2 O34 O23 . . . 48.0(7) ?
Eu2 O34 O31 . . . 116.2(16) ?
Eu2 O34 O31 . . 2_455 151.4(19) ?
Eu2 O34 O32 . . . 54.5(10) ?
Eu2 O34 O33 . . . 112.8(13) ?
Ca3 O34 Eu3 . . . 0 ?
Ca3 O34 V3 . . . 106.6(13) ?
Ca3 O34 Te3 . . . 106.6(13) ?
Ca3 O34 O22 . . 11_454 55.5(10) ?
Ca3 O34 O23 . . . 133.2(13) ?
Ca3 O34 O31 . . . 117.7(12) ?
Ca3 O34 O31 . . 2_455 60.9(13) ?
Ca3 O34 O32 . . . 115.6(13) ?
Ca3 O34 O33 . . . 82.3(9) ?
Eu3 O34 V3 . . . 106.6(13) ?
Eu3 O34 Te3 . . . 106.6(13) ?
Eu3 O34 O22 . . 11_454 55.5(10) ?
Eu3 O34 O23 . . . 133.2(13) ?
Eu3 O34 O31 . . . 117.7(12) ?
Eu3 O34 O31 . . 2_455 60.9(13) ?
Eu3 O34 O32 . . . 115.6(13) ?
Eu3 O34 O33 . . . 82.3(9) ?
V3 O34 Te3 . . . 0 ?
V3 O34 O22 . . 11_454 87.8(14) ?
V3 O34 O23 . . . 107.6(18) ?
V3 O34 O31 . . . 30.9(8) ?
V3 O34 O31 . . 2_455 112.7(15) ?
V3 O34 O32 . . . 38.5(10) ?
V3 O34 O33 . . . 29.2(7) ?
Te3 O34 O22 . . 11_454 87.8(14) ?
Te3 O34 O23 . . . 107.6(18) ?
Te3 O34 O31 . . . 30.9(8) ?
Te3 O34 O31 . . 2_455 112.7(15) ?
Te3 O34 O32 . . . 38.5(10) ?
Te3 O34 O33 . . . 29.2(7) ?
O22 O34 O23 11_454 . . 95.1(10) ?
O22 O34 O31 11_454 . . 118.1(15) ?
O22 O34 O31 11_454 . 2_455 116.3(17) ?
O22 O34 O32 11_454 . . 68.7(14) ?
O22 O34 O33 11_454 . . 87.0(10) ?
O23 O34 O31 . . . 108.0(14) ?
O23 O34 O31 . . 2_455 128.8(17) ?
O23 O34 O32 . . . 76.3(13) ?
O23 O34 O33 . . . 136.8(17) ?
O31 O34 O31 . . 2_455 92.2(13) ?
O31 O34 O32 . . . 63.0(12) ?
O31 O34 O33 . . . 38.2(8) ?
O31 O34 O32 2_455 . . 151.0(16) ?
O31 O34 O33 2_455 . . 86.9(12) ?
O32 O34 O33 . . . 64.4(11) ?
Ca1 O33 Eu1 10_444 . 10_444 0 ?
Ca1 O33 Ca3 10_444 . 3_445 122.3(10) ?
Ca1 O33 Eu3 10_444 . 3_445 122.3(10) ?
Ca1 O33 Ca4 10_444 . . 102.6(15) ?
Ca1 O33 V2 10_444 . 10_444 65.7(6) ?
Ca1 O33 V3 10_444 . . 116.1(8) ?
Ca1 O33 Te3 10_444 . . 116.1(8) ?
Ca1 O33 O12 10_444 . 10_444 48.1(6) ?
Ca1 O33 O23 10_444 . 10_444 66.8(9) ?
Ca1 O33 O31 10_444 . . 157.4(15) ?
Ca1 O33 O32 10_444 . . 96.6(7) ?
Ca1 O33 O34 10_444 . . 114.6(9) ?
Eu1 O33 Ca3 10_444 . 3_445 122.3(10) ?
Eu1 O33 Eu3 10_444 . 3_445 122.3(10) ?
Eu1 O33 Ca4 10_444 . . 102.6(15) ?
Eu1 O33 V2 10_444 . 10_444 65.7(6) ?
Eu1 O33 V3 10_444 . . 116.1(8) ?
Eu1 O33 Te3 10_444 . . 116.1(8) ?
Eu1 O33 O12 10_444 . 10_444 48.1(6) ?
Eu1 O33 O23 10_444 . 10_444 66.8(9) ?
Eu1 O33 O31 10_444 . . 157.4(15) ?
Eu1 O33 O32 10_444 . . 96.6(7) ?
Eu1 O33 O34 10_444 . . 114.6(9) ?
Ca3 O33 Eu3 3_445 . 3_445 0 ?
Ca3 O33 Ca4 3_445 . . 95.0(7) ?
Ca3 O33 V2 3_445 . 10_444 63.7(7) ?
Ca3 O33 V3 3_445 . . 97.8(10) ?
Ca3 O33 Te3 3_445 . . 97.8(10) ?
Ca3 O33 O12 3_445 . 10_444 124.8(8) ?
Ca3 O33 O23 3_445 . 10_444 55.9(9) ?
Ca3 O33 O31 3_445 . . 52.0(9) ?
Ca3 O33 O32 3_445 . . 98.2(10) ?
Ca3 O33 O34 3_445 . . 117.1(9) ?
Eu3 O33 Ca4 3_445 . . 95.0(7) ?
Eu3 O33 V2 3_445 . 10_444 63.7(7) ?
Eu3 O33 V3 3_445 . . 97.8(10) ?
Eu3 O33 Te3 3_445 . . 97.8(10) ?
Eu3 O33 O12 3_445 . 10_444 124.8(8) ?
Eu3 O33 O23 3_445 . 10_444 55.9(9) ?
Eu3 O33 O31 3_445 . . 52.0(9) ?
Eu3 O33 O32 3_445 . . 98.2(10) ?
Eu3 O33 O34 3_445 . . 117.1(9) ?
Ca4 O33 V2 . . 10_444 135.9(13) ?
Ca4 O33 V3 . . . 122.8(18) ?
Ca4 O33 Te3 . . . 122.8(18) ?
Ca4 O33 O12 . . 10_444 54.7(14) ?
Ca4 O33 O23 . . 10_444 102.0(13) ?
Ca4 O33 O31 . . . 99.9(17) ?
Ca4 O33 O32 . . . 145.9(16) ?
Ca4 O33 O34 . . . 96.9(15) ?
V2 O33 V3 10_444 . . 99.1(11) ?
V2 O33 Te3 10_444 . . 99.1(11) ?
V2 O33 O12 10_444 . 10_444 104.5(9) ?
V2 O33 O23 10_444 . 10_444 33.9(7) ?
V2 O33 O31 10_444 . . 95.7(14) ?
V2 O33 O32 10_444 . . 77.7(9) ?
V2 O33 O34 10_444 . . 127.0(10) ?
V3 O33 Te3 . . . 0 ?
V3 O33 O12 . . 10_444 137.1(13) ?
V3 O33 O23 . . 10_444 130.8(16) ?
V3 O33 O31 . . . 51.6(9) ?
V3 O33 O32 . . . 24.2(6) ?
V3 O33 O34 . . . 29.6(10) ?
Te3 O33 O12 . . 10_444 137.1(13) ?
Te3 O33 O23 . . 10_444 130.8(16) ?
Te3 O33 O31 . . . 51.6(9) ?
Te3 O33 O32 . . . 24.2(6) ?
Te3 O33 O34 . . . 29.6(10) ?
O12 O33 O23 10_444 . 10_444 84.0(11) ?
O12 O33 O31 10_444 . . 154.5(14) ?
O12 O33 O32 10_444 . . 133.7(9) ?
O12 O33 O34 10_444 . . 112.0(12) ?
O23 O33 O31 10_444 . . 105.5(16) ?
O23 O33 O32 10_444 . . 111.4(13) ?
O23 O33 O34 10_444 . . 160.2(14) ?
O31 O33 O32 . . . 65.5(9) ?
O31 O33 O34 . . . 65.2(11) ?
O32 O33 O34 . . . 49.2(10) ?

loop_
_geom_bond_atom_site_label_1
_geom_bond_atom_site_label_2
_geom_bond_site_symmetry_1
_geom_bond_site_symmetry_2
_geom_bond_distance
_geom_bond_publ_flag
Ca1 Eu1 . . 0 ?
Ca1 V2 . . 3.175(18) ?
Ca1 O12 . . 2.44(3) ?
Ca1 O21 . 2_455 2.84(4) ?
Ca1 O23 . . 2.77(3) ?
Ca1 O24 . . 2.62(4) ?
Ca1 O24 . 2_455 2.43(3) ?
Ca1 O31 . 2_455 2.54(3) ?
Ca1 O34 . . 2.26(3) ?
Ca1 O33 . 16_445 2.61(2) ?
Eu1 V2 . . 3.175(18) ?
Eu1 O12 . . 2.44(3) ?
Eu1 O21 . 2_455 2.84(4) ?
Eu1 O23 . . 2.77(3) ?
Eu1 O24 . . 2.62(4) ?
Eu1 O24 . 2_455 2.43(3) ?
Eu1 O31 . 2_455 2.54(3) ?
Eu1 O34 . . 2.26(3) ?
Eu1 O33 . 16_445 2.61(2) ?
Ca2 Eu2 . . 0 ?
Ca2 V3 . 3_555 3.181(16) ?
Ca2 Te3 . 3_555 3.181(16) ?
Ca2 O12 . 2_565 2.40(4) ?
Ca2 O21 . 3_555 2.09(3) ?
Ca2 O22 . 11_454 2.36(3) ?
Ca2 O23 . . 2.32(3) ?
Ca2 O31 . 3_555 3.27(3) ?
Ca2 O32 . . 2.52(4) ?
Ca2 O32 . 3_555 2.36(4) ?
Ca2 O34 . . 2.81(3) ?
Eu2 V3 . 3_555 3.181(16) ?
Eu2 Te3 . 3_555 3.181(16) ?
Eu2 O12 . 2_565 2.40(4) ?
Eu2 O21 . 3_555 2.09(3) ?
Eu2 O22 . 11_454 2.36(3) ?
Eu2 O23 . . 2.32(3) ?
Eu2 O31 . 3_555 3.27(3) ?
Eu2 O32 . . 2.52(4) ?
Eu2 O32 . 3_555 2.36(4) ?
Eu2 O34 . . 2.81(3) ?
Ca3 Eu3 . . 0 ?
Ca3 V2 . 11_454 3.188(16) ?
Ca3 V2 . 12_454 3.266(19) ?
Ca3 O11 . 16_445 2.543(9) ?
Ca3 O12 . . 3.23(4) ?
Ca3 O21 . 11_454 2.65(3) ?
Ca3 O22 . 11_454 2.50(4) ?
Ca3 O22 . 12_454 2.93(4) ?
Ca3 O23 . 12_454 2.59(3) ?
Ca3 O31 . 2_455 2.38(2) ?
Ca3 O34 . . 2.24(4) ?
Ca3 O33 . 2_455 3.01(2) ?
Eu3 V2 . 11_454 3.188(16) ?
Eu3 V2 . 12_454 3.266(19) ?
Eu3 O11 . 16_445 2.543(9) ?
Eu3 O12 . . 3.23(4) ?
Eu3 O21 . 11_454 2.65(3) ?
Eu3 O22 . 11_454 2.50(4) ?
Eu3 O22 . 12_454 2.93(4) ?
Eu3 O23 . 12_454 2.59(3) ?
Eu3 O31 . 2_455 2.38(2) ?
Eu3 O34 . . 2.24(4) ?
Eu3 O33 . 2_455 3.01(2) ?
Ca4 V1 . . 2.81(6) ?
Ca4 Te1 . . 2.81(6) ?
Ca4 O12 . 10_444 2.68(6) ?
Ca4 O12 . 11_344 2.68(6) ?
Ca4 O12 . 12_454 2.68(6) ?
Ca4 O33 . . 2.39(3) ?
Ca4 O33 . 2_455 2.39(4) ?
Ca4 O33 . 3_445 2.39(3) ?
Ca5 O24 . 10_444 2.23(3) ?
Ca5 O24 . 11_454 2.23(4) ?
Ca5 O24 . 12_554 2.23(3) ?
Ca5 O32 . . 2.31(3) ?
Ca5 O32 . 2_555 2.31(4) ?
Ca5 O32 . 3_555 2.31(3) ?
V1 Te1 . . 0 ?
V1 O11 . . 1.94(4) ?
V1 O12 . 10_444 1.76(2) ?
V1 O12 . 11_344 1.76(3) ?
V1 O12 . 12_454 1.76(3) ?
Te1 O11 . . 1.94(4) ?
Te1 O12 . 10_444 1.76(2) ?
Te1 O12 . 11_344 1.76(3) ?
Te1 O12 . 12_454 1.76(3) ?
V2 O21 . . 1.80(4) ?
V2 O22 . . 1.71(2) ?
V2 O23 . . 1.79(3) ?
V2 O24 . . 1.78(2) ?
V2 O33 . 16_445 3.17(3) ?
V3 Te3 . . 0 ?
V3 O31 . . 1.72(2) ?
V3 O32 . . 1.69(2) ?
V3 O34 . . 1.89(4) ?
V3 O33 . . 1.86(2) ?
Te3 O31 . . 1.72(2) ?
Te3 O32 . . 1.69(2) ?
Te3 O34 . . 1.89(4) ?
Te3 O33 . . 1.86(2) ?
O11 O12 . 10_444 3.07(4) ?
O11 O12 . 11_344 3.07(5) ?
O11 O12 . 12_454 3.07(5) ?
O11 O22 . 13_444 2.87(2) ?
O11 O22 . 14_444 2.87(5) ?
O11 O22 . 15_444 2.87(2) ?
O12 O12 . 2_565 2.81(3) ?
O12 O12 . 3_455 2.81(3) ?
O12 O21 . 2_455 2.97(3) ?
O12 O22 . 12_454 3.15(4) ?
O12 O23 . 3_455 3.11(5) ?
O12 O31 . 2_455 3.27(4) ?
O12 O33 . 16_445 3.22(4) ?
O21 O22 . . 2.82(4) ?
O21 O23 . . 3.04(4) ?
O21 O23 . 2_555 2.62(5) ?
O21 O24 . . 2.75(4) ?
O21 O32 . . 2.94(4) ?
O22 O23 . . 2.92(4) ?
O22 O24 . . 2.73(3) ?
O22 O31 . 16_445 3.27(5) ?
O22 O32 . 16_445 3.20(5) ?
O22 O32 . 17_445 3.19(3) ?
O22 O34 . 17_445 2.95(5) ?
O23 O24 . . 3.02(3) ?
O23 O34 . . 2.89(4) ?
O23 O33 . 16_445 2.41(4) ?
O24 O24 . 2_455 2.64(5) ?
O24 O24 . 3_445 2.64(3) ?
O31 O32 . . 3.02(3) ?
O31 O34 . . 3.05(4) ?
O31 O34 . 3_445 2.44(4) ?
O31 O33 . . 2.08(4) ?
O32 O32 . 2_555 2.87(5) ?
O32 O32 . 3_555 2.87(3) ?
O32 O34 . . 2.70(5) ?
O32 O33 . . 3.21(3) ?
O34 O33 . . 3.27(4) ?

loop_
_geom_hbond_atom_site_label_D
_geom_hbond_atom_site_label_H
_geom_hbond_atom_site_label_A
_geom_hbond_site_symmetry_D
_geom_hbond_site_symmetry_H
_geom_hbond_site_symmetry_A
_geom_hbond_distance_DH
_geom_hbond_distance_HA
_geom_hbond_distance_DA
_geom_hbond_angle_DHA
_geom_hbond_publ_flag
? ? ? ? ? ? ? ? ? ? ?

loop_
_geom_torsion_atom_site_label_1
_geom_torsion_atom_site_label_2
_geom_torsion_atom_site_label_3
_geom_torsion_atom_site_label_4
_geom_torsion_site_symmetry_1
_geom_torsion_site_symmetry_2
_geom_torsion_site_symmetry_3
_geom_torsion_site_symmetry_4
_geom_torsion
_geom_torsion_publ_flag
? ? ? ? ? ? ? ? ? ?

loop_
_restr_angle_atom_site_label_1
_restr_angle_site_symmetry_1
_restr_angle_atom_site_label_2
_restr_angle_site_symmetry_2
_restr_angle_atom_site_label_3
_restr_angle_site_symmetry_3
_restr_angle_target
_restr_angle_target_weight_param
? ? ? ? ? ? ? ?

loop_
_restr_distance_atom_site_label_1
_restr_distance_site_symmetry_1
_restr_distance_atom_site_label_2
_restr_distance_site_symmetry_2
_restr_distance_target
_restr_distance_target_weight_param
V2 . O21 . 1.75 0.01
V2 . O22 . 1.75 0.01
V2 . O23 . 1.75 0.01
V2 . O24 . 1.75 0.01
V3 . O31 . 1.75 0.01
V3 . O32 . 1.75 0.01
V3 . O33 . 1.75 0.01
V3 . O34 . 1.75 0.01

loop_
_restr_equal_angle_atom_site_label_1
_restr_equal_angle_site_symmetry_1
_restr_equal_angle_atom_site_label_2
_restr_equal_angle_site_symmetry_2
_restr_equal_angle_atom_site_label_3
_restr_equal_angle_site_symmetry_3
_restr_equal_angle_class_class_id
_restr_equal_angle_class_target_weight_param
? ? ? ? ? ? ? ?

loop_
_restr_equal_distance_atom_site_label_1
_restr_equal_distance_site_symmetry_1
_restr_equal_distance_atom_site_label_2
_restr_equal_distance_site_symmetry_2
_restr_equal_distance_class_class_id
_restr_equal_distance_class_target_weight_param
? ? ? ? ? ?

loop_
_restr_equal_torsion_atom_site_label_1
_restr_equal_torsion_site_symmetry_1
_restr_equal_torsion_atom_site_label_2
_restr_equal_torsion_site_symmetry_2
_restr_equal_torsion_atom_site_label_3
_restr_equal_torsion_site_symmetry_3
_restr_equal_torsion_atom_site_label_4
_restr_equal_torsion_site_symmetry_4
_restr_equal_torsion_class_class_id
_restr_equal_torsion_class_target_weight_param
? ? ? ? ? ? ? ? ? ?

loop_
_restr_torsion_atom_site_label_1
_restr_torsion_site_symmetry_1
_restr_torsion_atom_site_label_2
_restr_torsion_site_symmetry_2
_restr_torsion_atom_site_label_3
_restr_torsion_site_symmetry_3
_restr_torsion_atom_site_label_4
_restr_torsion_site_symmetry_4
_restr_torsion_angle_target
_restr_torsion_weight_param
? ? ? ? ? ? ? ? ? ?

loop_
_jana_atom_site_adp_c_label
_jana_atom_site_adp_c_type_symbol
_jana_atom_site_adp_c_111
_jana_atom_site_adp_c_112
_jana_atom_site_adp_c_113
_jana_atom_site_adp_c_122
_jana_atom_site_adp_c_123
_jana_atom_site_adp_c_133
_jana_atom_site_adp_c_222
_jana_atom_site_adp_c_223
_jana_atom_site_adp_c_233
_jana_atom_site_adp_c_333
? ? ? ? ? ? ? ? ? ? ? ?

loop_
_jana_atom_site_adp_d_label
_jana_atom_site_adp_d_type_symbol
_jana_atom_site_adp_d_1111
_jana_atom_site_adp_d_1112
_jana_atom_site_adp_d_1113
_jana_atom_site_adp_d_1122
_jana_atom_site_adp_d_1123
_jana_atom_site_adp_d_1133
_jana_atom_site_adp_d_1222
_jana_atom_site_adp_d_1223
_jana_atom_site_adp_d_1233
_jana_atom_site_adp_d_1333
_jana_atom_site_adp_d_2222
_jana_atom_site_adp_d_2223
_jana_atom_site_adp_d_2233
_jana_atom_site_adp_d_2333
_jana_atom_site_adp_d_3333
? ? ? ? ? ? ? ? ? ? ? ? ? ? ? ? ?

loop_
_jana_atom_site_adp_e_label
_jana_atom_site_adp_e_type_symbol
_jana_atom_site_adp_e_11111
_jana_atom_site_adp_e_11112
_jana_atom_site_adp_e_11113
_jana_atom_site_adp_e_11122
_jana_atom_site_adp_e_11123
_jana_atom_site_adp_e_11133
_jana_atom_site_adp_e_11222
_jana_atom_site_adp_e_11223
_jana_atom_site_adp_e_11233
_jana_atom_site_adp_e_11333
_jana_atom_site_adp_e_12222
_jana_atom_site_adp_e_12223
_jana_atom_site_adp_e_12233
_jana_atom_site_adp_e_12333
_jana_atom_site_adp_e_13333
_jana_atom_site_adp_e_22222
_jana_atom_site_adp_e_22223
_jana_atom_site_adp_e_22233
_jana_atom_site_adp_e_22333
_jana_atom_site_adp_e_23333
_jana_atom_site_adp_e_33333
? ? ? ? ? ? ? ? ? ? ? ? ? ? ? ? ? ? ? ? ? ? ?

loop_
_jana_atom_site_adp_f_label
_jana_atom_site_adp_f_type_symbol
_jana_atom_site_adp_f_111111
_jana_atom_site_adp_f_111112
_jana_atom_site_adp_f_111113
_jana_atom_site_adp_f_111122
_jana_atom_site_adp_f_111123
_jana_atom_site_adp_f_111133
_jana_atom_site_adp_f_111222
_jana_atom_site_adp_f_111223
_jana_atom_site_adp_f_111233
_jana_atom_site_adp_f_111333
_jana_atom_site_adp_f_112222
_jana_atom_site_adp_f_112223
_jana_atom_site_adp_f_112233
_jana_atom_site_adp_f_112333
_jana_atom_site_adp_f_113333
_jana_atom_site_adp_f_122222
_jana_atom_site_adp_f_122223
_jana_atom_site_adp_f_122233
_jana_atom_site_adp_f_122333
_jana_atom_site_adp_f_123333
_jana_atom_site_adp_f_133333
_jana_atom_site_adp_f_222222
_jana_atom_site_adp_f_222223
_jana_atom_site_adp_f_222233
_jana_atom_site_adp_f_222333
_jana_atom_site_adp_f_223333
_jana_atom_site_adp_f_233333
_jana_atom_site_adp_f_333333
? ? ? ? ? ? ? ? ? ? ? ? ? ? ? ? ? ? ? ? ? ? ? ? ? ? ? ? ? ?
